data_4085113
loop_
_publ_author_name
'Fustier, Marie'
'Le Goff, Xavier-Fr\'ed\'eric'
'Lutz, Martin'
'Slootweg, J. Chris'
'M\'ezailles, Nicolas'

_publ_section_title
;
 Scandium Carbene Complexes: Synthesis of Mixed Alkyl, Amido, and
 Phosphido Derivatives
;
_journal_issue 1
_journal_name_full Organometallics
_journal_page_first 63
_journal_paper_doi 10.1021/om500868a
_journal_volume 34
_journal_year 2015
_chemical_formula_moiety 'C41 H48 N2 P3 S2 Sc Si2'
_chemical_formula_sum 'C41 H48 N2 P3 S2 Sc Si2'
_chemical_formula_weight 826.98
_chemical_name_systematic
; 
 ? 
;
_space_group_IT_number 2
_symmetry_cell_setting triclinic
_symmetry_space_group_name_Hall '-P 1'
_symmetry_space_group_name_H-M 'P -1'
_atom_sites_solution_hydrogens geom
_atom_sites_solution_primary direct
_atom_sites_solution_secondary difmap
_audit_creation_method SHELXL-97
_cell_angle_alpha 64.9020(10)
_cell_angle_beta 67.2485(10)
_cell_angle_gamma 70.2251(10)
_cell_formula_units_Z 4
_cell_length_a 15.4243(6)
_cell_length_b 17.8240(7)
_cell_length_c 19.8192(8)
_cell_measurement_reflns_used 9876
_cell_measurement_temperature 150(2)
_cell_measurement_theta_max 27.42
_cell_measurement_theta_min 2.36
_cell_volume 4450.2(3)
_computing_cell_refinement 'SAINT V7.68A'
_computing_data_collection Apex2
_computing_data_reduction 'SAINT V7.68A, SADABS-2008/1'
_computing_structure_refinement 'SHELXL-97 (Sheldrick, 2008)'
_computing_structure_solution 'SHELXS-97 (Sheldrick, 2008)'
_diffrn_ambient_temperature 150(2)
_diffrn_measured_fraction_theta_full 0.991
_diffrn_measured_fraction_theta_max 0.991
_diffrn_measurement_device_type 'Bruker Kappa ApexII'
_diffrn_measurement_method '\f and \w scans'
_diffrn_radiation_monochromator graphite
_diffrn_radiation_source 'fine-focus sealed tube'
_diffrn_radiation_type MoK\a
_diffrn_radiation_wavelength 0.71073
_diffrn_reflns_av_R_equivalents 0.0422
_diffrn_reflns_av_sigmaI/netI 0.0439
_diffrn_reflns_limit_h_max 20
_diffrn_reflns_limit_h_min -20
_diffrn_reflns_limit_k_max 23
_diffrn_reflns_limit_k_min -22
_diffrn_reflns_limit_l_max 25
_diffrn_reflns_limit_l_min -25
_diffrn_reflns_number 93803
_diffrn_reflns_theta_full 27.52
_diffrn_reflns_theta_max 27.52
_diffrn_reflns_theta_min 1.29
_exptl_absorpt_coefficient_mu 0.451
_exptl_absorpt_correction_T_max 0.7456
_exptl_absorpt_correction_T_min 0.6933
_exptl_absorpt_correction_type multi-scan
_exptl_absorpt_process_details SADABS-2008/1
_exptl_crystal_colour yellow
_exptl_crystal_density_diffrn 1.234
_exptl_crystal_density_method 'not measured'
_exptl_crystal_description plate
_exptl_crystal_F_000 1736
_exptl_crystal_size_max 0.27
_exptl_crystal_size_mid 0.18
_exptl_crystal_size_min 0.04
_refine_diff_density_max 0.438
_refine_diff_density_min -0.359
_refine_diff_density_rms 0.055
_refine_ls_extinction_method none
_refine_ls_goodness_of_fit_ref 1.010
_refine_ls_hydrogen_treatment constr
_refine_ls_matrix_type full
_refine_ls_number_parameters 1046
_refine_ls_number_reflns 20302
_refine_ls_number_restraints 1030
_refine_ls_restrained_S_all 1.152
_refine_ls_R_factor_all 0.0679
_refine_ls_R_factor_gt 0.0369
_refine_ls_shift/su_max 0.006
_refine_ls_shift/su_mean 0.000
_refine_ls_structure_factor_coef Fsqd
_refine_ls_weighting_details 'calc w=1/[\s^2^(Fo^2^)+(0.0367P)^2^+1.8293P] where P=(Fo^2^+2Fc^2^)/3'
_refine_ls_weighting_scheme calc
_refine_ls_wR_factor_gt 0.0774
_refine_ls_wR_factor_ref 0.0886
_reflns_number_gt 14510
_reflns_number_total 20302
_reflns_threshold_expression I>2\s(I)
_cod_data_source_file om500868a_si_002.cif
_cod_data_source_block l0189a
_cod_depositor_comments 'Adding full bibliography for 4085110--4085113.cif.'
_cod_database_code 4085113

loop_
_symmetry_equiv_pos_as_xyz
'x, y, z'
'-x, -y, -z'

loop_
_atom_site_label
_atom_site_type_symbol
_atom_site_fract_x
_atom_site_fract_y
_atom_site_fract_z
_atom_site_U_iso_or_equiv
_atom_site_adp_type
_atom_site_occupancy
_atom_site_symmetry_multiplicity
_atom_site_calc_flag
_atom_site_refinement_flags
_atom_site_disorder_assembly
_atom_site_disorder_group
Sc1 Sc 0.73778(3) 0.24953(3) 0.49967(2) 0.02462(10) Uani 1 1 d D . .
S11 S 0.86550(4) 0.19456(4) 0.38811(3) 0.02818(13) Uani 1 1 d . A .
S21 S 0.56207(4) 0.26741(4) 0.59273(3) 0.02631(13) Uani 1 1 d . A .
P11 P 0.74726(4) 0.15643(4) 0.40174(3) 0.02126(12) Uani 1 1 d . A .
P21 P 0.55125(4) 0.20818(4) 0.52887(3) 0.02051(12) Uani 1 1 d . A .
P31A P 0.8137(2) 0.33371(19) 0.53682(17) 0.0325(7) Uani 0.519(10) 1 d PDU A 1
P31B P 0.8380(6) 0.3135(5) 0.5337(2) 0.0979(19) Uani 0.481(10) 1 d PDU A 2
Si11 Si 0.92356(6) 0.40688(5) 0.44692(5) 0.04027(19) Uani 1 1 d D . .
Si21 Si 0.83619(6) 0.29134(5) 0.65192(5) 0.04056(19) Uani 1 1 d D . .
N11 N 0.79020(14) 0.12146(13) 0.59040(11) 0.0295(5) Uani 1 1 d . A .
N21 N 0.69024(14) 0.38378(12) 0.41288(11) 0.0281(4) Uani 1 1 d . A .
C11 C 0.66016(15) 0.19024(13) 0.46975(12) 0.0213(5) Uani 1 1 d . A .
C21 C 0.77665(16) 0.04198(14) 0.42492(13) 0.0237(5) Uani 1 1 d . . .
C31 C 0.73742(17) 0.00453(15) 0.39762(14) 0.0295(5) Uani 1 1 d . A .
H31 H 0.7004 0.0391 0.3623 0.035 Uiso 1 1 calc R . .
C41 C 0.75212(19) -0.08315(16) 0.42178(15) 0.0357(6) Uani 1 1 d . . .
H41 H 0.7245 -0.1083 0.4034 0.043 Uiso 1 1 calc R A .
C51 C 0.8066(2) -0.13357(16) 0.47224(16) 0.0414(7) Uani 1 1 d . A .
H51 H 0.8178 -0.1935 0.4878 0.050 Uiso 1 1 calc R . .
C61 C 0.8451(2) -0.09706(17) 0.50045(17) 0.0433(7) Uani 1 1 d . . .
H61 H 0.8818 -0.1320 0.5360 0.052 Uiso 1 1 calc R A .
C71 C 0.83034(18) -0.00965(15) 0.47701(15) 0.0329(6) Uani 1 1 d . A .
H71 H 0.8569 0.0151 0.4966 0.040 Uiso 1 1 calc R . .
C81 C 0.72255(17) 0.19742(14) 0.30856(13) 0.0250(5) Uani 1 1 d . . .
C91 C 0.7924(2) 0.18149(16) 0.24342(14) 0.0387(6) Uani 1 1 d . A .
H91 H 0.8547 0.1494 0.2470 0.046 Uiso 1 1 calc R . .
C101 C 0.7713(2) 0.21223(17) 0.17346(15) 0.0478(8) Uani 1 1 d . . .
H101 H 0.8190 0.2006 0.1293 0.057 Uiso 1 1 calc R A .
C111 C 0.6818(2) 0.25945(18) 0.16758(15) 0.0462(7) Uani 1 1 d . A .
H111 H 0.6676 0.2801 0.1194 0.055 Uiso 1 1 calc R . .
C121 C 0.6124(2) 0.27698(18) 0.23119(15) 0.0417(7) Uani 1 1 d . . .
H121 H 0.5508 0.3105 0.2268 0.050 Uiso 1 1 calc R A .
C131 C 0.63287(18) 0.24546(16) 0.30176(14) 0.0328(6) Uani 1 1 d . A .
H131 H 0.5848 0.2570 0.3458 0.039 Uiso 1 1 calc R . .
C141 C 0.50308(15) 0.11380(14) 0.59515(12) 0.0233(5) Uani 1 1 d . . .
C151 C 0.42768(16) 0.11644(16) 0.66197(13) 0.0280(5) Uani 1 1 d . A .
H151 H 0.4012 0.1675 0.6736 0.034 Uiso 1 1 calc R . .
C161 C 0.39129(18) 0.04441(16) 0.71159(14) 0.0342(6) Uani 1 1 d . . .
H161 H 0.3396 0.0464 0.7571 0.041 Uiso 1 1 calc R A .
C171 C 0.42947(19) -0.03015(17) 0.69554(15) 0.0368(6) Uani 1 1 d . A .
H171 H 0.4044 -0.0794 0.7300 0.044 Uiso 1 1 calc R . .
C181 C 0.5044(2) -0.03314(16) 0.62902(16) 0.0387(6) Uani 1 1 d . . .
H181 H 0.5308 -0.0844 0.6177 0.046 Uiso 1 1 calc R A .
C191 C 0.54105(18) 0.03868(15) 0.57899(14) 0.0314(6) Uani 1 1 d . A .
H191 H 0.5924 0.0365 0.5333 0.038 Uiso 1 1 calc R . .
C201 C 0.45869(15) 0.27465(14) 0.47999(12) 0.0237(5) Uani 1 1 d . . .
C211 C 0.44460(19) 0.36232(16) 0.45424(15) 0.0359(6) Uani 1 1 d . A .
H211 H 0.4785 0.3878 0.4670 0.043 Uiso 1 1 calc R . .
C221 C 0.3817(2) 0.41291(19) 0.41019(18) 0.0498(8) Uani 1 1 d . . .
H221 H 0.3717 0.4728 0.3937 0.060 Uiso 1 1 calc R A .
C231 C 0.3336(2) 0.3766(2) 0.39025(17) 0.0488(8) Uani 1 1 d . A .
H231 H 0.2910 0.4116 0.3596 0.059 Uiso 1 1 calc R . .
C241 C 0.34706(19) 0.28954(19) 0.41456(15) 0.0402(6) Uani 1 1 d . . .
H241 H 0.3142 0.2646 0.4003 0.048 Uiso 1 1 calc R A .
C251 C 0.40898(17) 0.23879(16) 0.45995(14) 0.0310(5) Uani 1 1 d . A .
H251 H 0.4175 0.1789 0.4775 0.037 Uiso 1 1 calc R . .
C261 C 0.73185(18) 0.06760(16) 0.64096(14) 0.0317(6) Uani 1 1 d . . .
H261 H 0.6649 0.0864 0.6460 0.038 Uiso 1 1 calc R A .
C271 C 0.7643(2) -0.01348(17) 0.68585(15) 0.0404(6) Uani 1 1 d . A .
H271 H 0.7205 -0.0494 0.7211 0.048 Uiso 1 1 calc R . .
C281 C 0.8611(2) -0.04161(19) 0.67885(16) 0.0469(7) Uani 1 1 d . . .
H281 H 0.8855 -0.0977 0.7084 0.056 Uiso 1 1 calc R A .
C291 C 0.9218(2) 0.0128(2) 0.62843(16) 0.0488(8) Uani 1 1 d . A .
H291 H 0.9888 -0.0047 0.6231 0.059 Uiso 1 1 calc R . .
C301 C 0.88412(19) 0.09320(18) 0.58567(15) 0.0399(6) Uani 1 1 d . . .
H301 H 0.9267 0.1305 0.5511 0.048 Uiso 1 1 calc R A .
C311 C 0.69438(18) 0.39580(15) 0.34040(14) 0.0308(5) Uani 1 1 d . . .
H311 H 0.7281 0.3505 0.3206 0.037 Uiso 1 1 calc R A .
C321 C 0.6522(2) 0.47051(17) 0.29291(16) 0.0410(7) Uani 1 1 d . A .
H321 H 0.6571 0.4762 0.2417 0.049 Uiso 1 1 calc R . .
C331 C 0.6029(2) 0.53665(17) 0.32089(17) 0.0446(7) Uani 1 1 d . . .
H331 H 0.5725 0.5885 0.2897 0.053 Uiso 1 1 calc R A .
C341 C 0.5987(2) 0.52592(17) 0.39488(17) 0.0433(7) Uani 1 1 d . A .
H341 H 0.5654 0.5706 0.4156 0.052 Uiso 1 1 calc R . .
C351 C 0.64306(19) 0.44976(16) 0.43883(15) 0.0356(6) Uani 1 1 d . . .
H351 H 0.6403 0.4434 0.4896 0.043 Uiso 1 1 calc R A .
C36A C 0.9220(8) 0.4230(7) 0.3472(4) 0.049(3) Uani 0.519(10) 1 d PDU A 1
H36A H 0.9332 0.3679 0.3422 0.074 Uiso 0.519(10) 1 calc PR A 1
H36B H 0.9727 0.4529 0.3079 0.074 Uiso 0.519(10) 1 calc PR A 1
H36C H 0.8594 0.4567 0.3396 0.074 Uiso 0.519(10) 1 calc PR A 1
C37A C 0.9043(9) 0.5127(5) 0.4537(7) 0.053(3) Uani 0.519(10) 1 d PDU A 1
H37A H 0.9061 0.5055 0.5050 0.079 Uiso 0.519(10) 1 calc PR A 1
H37B H 0.8416 0.5464 0.4464 0.079 Uiso 0.519(10) 1 calc PR A 1
H37C H 0.9550 0.5418 0.4134 0.079 Uiso 0.519(10) 1 calc PR A 1
C38A C 1.0494(5) 0.3511(8) 0.4509(7) 0.059(3) Uani 0.519(10) 1 d PDU A 1
H38A H 1.0633 0.2956 0.4457 0.089 Uiso 0.519(10) 1 calc PR A 1
H38B H 1.0561 0.3436 0.5007 0.089 Uiso 0.519(10) 1 calc PR A 1
H38C H 1.0946 0.3850 0.4083 0.089 Uiso 0.519(10) 1 calc PR A 1
C36B C 0.9009(8) 0.4406(7) 0.3507(4) 0.038(2) Uani 0.481(10) 1 d PDU A 2
H36D H 0.8321 0.4634 0.3561 0.057 Uiso 0.481(10) 1 calc PR A 2
H36E H 0.9219 0.3917 0.3334 0.057 Uiso 0.481(10) 1 calc PR A 2
H36F H 0.9371 0.4844 0.3123 0.057 Uiso 0.481(10) 1 calc PR A 2
C37B C 0.8916(10) 0.5046(5) 0.4732(7) 0.048(3) Uani 0.481(10) 1 d PDU A 2
H37D H 0.9025 0.4890 0.5235 0.072 Uiso 0.481(10) 1 calc PR A 2
H37E H 0.8238 0.5313 0.4766 0.072 Uiso 0.481(10) 1 calc PR A 2
H37F H 0.9319 0.5445 0.4332 0.072 Uiso 0.481(10) 1 calc PR A 2
C38B C 1.0563(5) 0.3640(9) 0.4316(7) 0.060(3) Uani 0.481(10) 1 d PDU A 2
H38D H 1.0712 0.3449 0.4808 0.090 Uiso 0.481(10) 1 calc PR A 2
H38E H 1.0911 0.4086 0.3930 0.090 Uiso 0.481(10) 1 calc PR A 2
H38F H 1.0758 0.3162 0.4129 0.090 Uiso 0.481(10) 1 calc PR A 2
C39A C 0.7659(7) 0.2075(6) 0.7232(5) 0.073(3) Uani 0.519(10) 1 d PDU A 1
H39A H 0.6980 0.2293 0.7247 0.110 Uiso 0.519(10) 1 calc PR A 1
H39B H 0.7724 0.1919 0.7750 0.110 Uiso 0.519(10) 1 calc PR A 1
H39C H 0.7907 0.1574 0.7071 0.110 Uiso 0.519(10) 1 calc PR A 1
C40A C 0.9604(5) 0.2513(7) 0.6593(6) 0.086(3) Uani 0.519(10) 1 d PDU A 1
H40A H 0.9987 0.2943 0.6235 0.129 Uiso 0.519(10) 1 calc PR A 1
H40B H 0.9888 0.1995 0.6458 0.129 Uiso 0.519(10) 1 calc PR A 1
H40C H 0.9598 0.2387 0.7127 0.129 Uiso 0.519(10) 1 calc PR A 1
C41A C 0.7841(8) 0.3828(5) 0.6907(5) 0.087(3) Uani 0.519(10) 1 d PDU A 1
H41A H 0.7168 0.4053 0.6903 0.130 Uiso 0.519(10) 1 calc PR A 1
H41B H 0.8209 0.4275 0.6579 0.130 Uiso 0.519(10) 1 calc PR A 1
H41C H 0.7877 0.3628 0.7441 0.130 Uiso 0.519(10) 1 calc PR A 1
C39B C 0.7350(5) 0.2386(6) 0.7247(5) 0.054(2) Uani 0.481(10) 1 d PDU A 2
H39D H 0.7389 0.1878 0.7150 0.081 Uiso 0.481(10) 1 calc PR A 2
H39E H 0.6736 0.2778 0.7199 0.081 Uiso 0.481(10) 1 calc PR A 2
H39F H 0.7395 0.2224 0.7772 0.081 Uiso 0.481(10) 1 calc PR A 2
C40B C 0.9501(5) 0.2139(6) 0.6694(6) 0.067(3) Uani 0.481(10) 1 d PDU A 2
H40D H 1.0056 0.2391 0.6330 0.101 Uiso 0.481(10) 1 calc PR A 2
H40E H 0.9544 0.1620 0.6614 0.101 Uiso 0.481(10) 1 calc PR A 2
H40F H 0.9499 0.2004 0.7228 0.101 Uiso 0.481(10) 1 calc PR A 2
C41B C 0.8324(8) 0.3841(5) 0.6746(6) 0.067(3) Uani 0.481(10) 1 d PDU A 2
H41D H 0.8844 0.4128 0.6360 0.101 Uiso 0.481(10) 1 calc PR A 2
H41E H 0.8405 0.3646 0.7265 0.101 Uiso 0.481(10) 1 calc PR A 2
H41F H 0.7704 0.4236 0.6733 0.101 Uiso 0.481(10) 1 calc PR A 2
Sc2 Sc 0.75048(3) 0.75654(3) -0.00186(2) 0.01990(9) Uani 1 1 d D . .
S12 S 0.78879(4) 0.63397(3) 0.12069(3) 0.02425(12) Uani 1 1 d . A .
S22 S 0.76962(4) 0.90315(4) -0.10862(3) 0.02308(12) Uani 1 1 d . A .
P12 P 0.85392(4) 0.72266(3) 0.11029(3) 0.01896(12) Uani 1 1 d . A .
P22 P 0.83125(4) 0.90105(3) -0.03288(3) 0.01870(12) Uani 1 1 d . A .
P32C P 0.6339(2) 0.71817(17) -0.04691(17) 0.0198(7) Uani 0.519(10) 1 d PDU A 1
P32D P 0.6430(4) 0.7076(4) -0.0445(2) 0.0629(16) Uani 0.481(10) 1 d PDU A 2
Si12 Si 0.55385(5) 0.61881(5) 0.04386(4) 0.03434(17) Uani 1 1 d D . .
Si22 Si 0.67134(5) 0.70557(5) -0.16144(4) 0.03452(17) Uani 1 1 d D . .
N12 N 0.88511(13) 0.68523(12) -0.07595(11) 0.0246(4) Uani 1 1 d . A .
N22 N 0.60367(13) 0.81529(11) 0.07275(10) 0.0221(4) Uani 1 1 d . A .
C12 C 0.82962(15) 0.80756(13) 0.03651(12) 0.0213(5) Uani 1 1 d . A .
C22 C 0.98147(16) 0.67591(14) 0.09914(13) 0.0252(5) Uani 1 1 d . . .
C32 C 1.0161(2) 0.6282(2) 0.16332(17) 0.0523(8) Uani 1 1 d . A .
H32 H 0.9732 0.6203 0.2143 0.063 Uiso 1 1 calc R . .
C42 C 1.1129(2) 0.5920(3) 0.1532(2) 0.0772(12) Uani 1 1 d . . .
H42 H 1.1367 0.5597 0.1971 0.093 Uiso 1 1 calc R A .
C52 C 1.1749(2) 0.6029(3) 0.0792(2) 0.0781(12) Uani 1 1 d . A .
H52 H 1.2419 0.5810 0.0721 0.094 Uiso 1 1 calc R . .
C62 C 1.1398(2) 0.6455(2) 0.0154(2) 0.0682(11) Uani 1 1 d . . .
H62 H 1.1816 0.6490 -0.0353 0.082 Uiso 1 1 calc R A .
C72 C 1.04318(19) 0.68305(18) 0.02595(16) 0.0460(7) Uani 1 1 d . A .
H72 H 1.0193 0.7142 -0.0180 0.055 Uiso 1 1 calc R . .
C82 C 0.81617(15) 0.73444(13) 0.20508(12) 0.0211(5) Uani 1 1 d . . .
C92 C 0.84598(17) 0.79567(15) 0.21208(14) 0.0278(5) Uani 1 1 d . A .
H92 H 0.8765 0.8362 0.1668 0.033 Uiso 1 1 calc R . .
C102 C 0.83116(18) 0.79758(16) 0.28504(14) 0.0322(6) Uani 1 1 d . . .
H102 H 0.8527 0.8387 0.2897 0.039 Uiso 1 1 calc R A .
C112 C 0.78508(18) 0.73962(16) 0.35103(14) 0.0337(6) Uani 1 1 d . A .
H112 H 0.7762 0.7402 0.4010 0.040 Uiso 1 1 calc R . .
C122 C 0.75204(19) 0.68113(16) 0.34441(14) 0.0339(6) Uani 1 1 d . . .
H122 H 0.7182 0.6428 0.3897 0.041 Uiso 1 1 calc R A .
C132 C 0.76808(17) 0.67796(15) 0.27162(13) 0.0274(5) Uani 1 1 d . A .
H132 H 0.7460 0.6369 0.2674 0.033 Uiso 1 1 calc R . .
C142 C 0.94737(16) 0.93104(13) -0.08724(13) 0.0228(5) Uani 1 1 d . . .
C152 C 1.00874(17) 0.91970(16) -0.04600(15) 0.0308(5) Uani 1 1 d . A .
H152 H 0.9923 0.8920 0.0087 0.037 Uiso 1 1 calc R . .
C162 C 1.09398(19) 0.94867(17) -0.08460(17) 0.0405(7) Uani 1 1 d . . .
H162 H 1.1358 0.9409 -0.0563 0.049 Uiso 1 1 calc R A .
C172 C 1.11776(19) 0.98870(17) -0.16401(18) 0.0429(7) Uani 1 1 d . A .
H172 H 1.1761 1.0086 -0.1903 0.051 Uiso 1 1 calc R . .
C182 C 1.05786(19) 1.00018(16) -0.20576(16) 0.0405(7) Uani 1 1 d . . .
H182 H 1.0748 1.0278 -0.2605 0.049 Uiso 1 1 calc R A .
C192 C 0.97232(17) 0.97105(15) -0.16737(14) 0.0303(5) Uani 1 1 d . A .
H192 H 0.9310 0.9785 -0.1960 0.036 Uiso 1 1 calc R . .
C202 C 0.76159(16) 0.99224(14) -0.00184(13) 0.0221(5) Uani 1 1 d . . .
C212 C 0.69101(17) 0.98108(15) 0.06942(13) 0.0278(5) Uani 1 1 d . A .
H212 H 0.6845 0.9256 0.1045 0.033 Uiso 1 1 calc R . .
C222 C 0.62992(19) 1.05127(16) 0.08933(14) 0.0357(6) Uani 1 1 d . . .
H222 H 0.5808 1.0435 0.1374 0.043 Uiso 1 1 calc R A .
C232 C 0.6405(2) 1.13206(16) 0.03939(15) 0.0392(7) Uani 1 1 d . A .
H232 H 0.5988 1.1797 0.0533 0.047 Uiso 1 1 calc R . .
C242 C 0.7117(2) 1.14383(16) -0.03078(16) 0.0380(6) Uani 1 1 d . . .
H242 H 0.7196 1.1994 -0.0647 0.046 Uiso 1 1 calc R A .
C252 C 0.77152(18) 1.07419(15) -0.05158(14) 0.0303(5) Uani 1 1 d . A .
H252 H 0.8197 1.0825 -0.1002 0.036 Uiso 1 1 calc R . .
C262 C 0.95570(17) 0.72156(16) -0.13364(14) 0.0322(6) Uani 1 1 d . . .
H262 H 0.9501 0.7806 -0.1474 0.039 Uiso 1 1 calc R A .
C272 C 1.03609(19) 0.67733(18) -0.17389(16) 0.0422(7) Uani 1 1 d . A .
H272 H 1.0842 0.7056 -0.2147 0.051 Uiso 1 1 calc R . .
C282 C 1.0455(2) 0.59166(18) -0.15398(16) 0.0453(7) Uani 1 1 d . . .
H282 H 1.1006 0.5596 -0.1803 0.054 Uiso 1 1 calc R A .
C292 C 0.9737(2) 0.55335(17) -0.09539(16) 0.0431(7) Uani 1 1 d . A .
H292 H 0.9782 0.4943 -0.0807 0.052 Uiso 1 1 calc R . .
C302 C 0.89515(19) 0.60181(15) -0.05830(14) 0.0337(6) Uani 1 1 d . . .
H302 H 0.8455 0.5748 -0.0182 0.040 Uiso 1 1 calc R A .
C312 C 0.58438(16) 0.79987(15) 0.14905(13) 0.0264(5) Uani 1 1 d . . .
H312 H 0.6298 0.7593 0.1752 0.032 Uiso 1 1 calc R A .
C322 C 0.50165(17) 0.84013(16) 0.19129(14) 0.0329(6) Uani 1 1 d . A .
H322 H 0.4905 0.8272 0.2453 0.039 Uiso 1 1 calc R . .
C332 C 0.43525(17) 0.89970(16) 0.15365(14) 0.0338(6) Uani 1 1 d . . .
H332 H 0.3779 0.9286 0.1812 0.041 Uiso 1 1 calc R A .
C342 C 0.45390(17) 0.91604(15) 0.07584(14) 0.0300(5) Uani 1 1 d . A .
H342 H 0.4096 0.9566 0.0486 0.036 Uiso 1 1 calc R . .
C352 C 0.53793(16) 0.87287(14) 0.03761(13) 0.0259(5) Uani 1 1 d . . .
H352 H 0.5498 0.8845 -0.0162 0.031 Uiso 1 1 calc R A .
C36C C 0.5108(7) 0.6399(7) 0.1385(4) 0.039(2) Uani 0.519(10) 1 d PDU A 1
H36G H 0.4688 0.6963 0.1324 0.059 Uiso 0.519(10) 1 calc PR A 1
H36H H 0.5662 0.6373 0.1527 0.059 Uiso 0.519(10) 1 calc PR A 1
H36I H 0.4749 0.5971 0.1794 0.059 Uiso 0.519(10) 1 calc PR A 1
C37C C 0.4459(7) 0.6147(9) 0.0259(7) 0.050(3) Uani 0.519(10) 1 d PDU A 1
H37G H 0.4028 0.6707 0.0171 0.075 Uiso 0.519(10) 1 calc PR A 1
H37H H 0.4122 0.5731 0.0712 0.075 Uiso 0.519(10) 1 calc PR A 1
H37I H 0.4658 0.5981 -0.0200 0.075 Uiso 0.519(10) 1 calc PR A 1
C38C C 0.6353(8) 0.5109(4) 0.0623(7) 0.046(3) Uani 0.519(10) 1 d PDU A 1
H38G H 0.6902 0.5121 0.0749 0.068 Uiso 0.519(10) 1 calc PR A 1
H38H H 0.6584 0.4950 0.0157 0.068 Uiso 0.519(10) 1 calc PR A 1
H38I H 0.5997 0.4694 0.1060 0.068 Uiso 0.519(10) 1 calc PR A 1
C36D C 0.4886(8) 0.6522(8) 0.1318(5) 0.041(3) Uani 0.481(10) 1 d PDU A 2
H36J H 0.4504 0.7099 0.1165 0.061 Uiso 0.481(10) 1 calc PR A 2
H36K H 0.5352 0.6506 0.1549 0.061 Uiso 0.481(10) 1 calc PR A 2
H36L H 0.4459 0.6135 0.1698 0.061 Uiso 0.481(10) 1 calc PR A 2
C37D C 0.4589(7) 0.6156(9) 0.0070(7) 0.042(3) Uani 0.481(10) 1 d PDU A 2
H37J H 0.4214 0.6730 -0.0114 0.062 Uiso 0.481(10) 1 calc PR A 2
H37K H 0.4161 0.5791 0.0493 0.062 Uiso 0.481(10) 1 calc PR A 2
H37L H 0.4902 0.5930 -0.0359 0.062 Uiso 0.481(10) 1 calc PR A 2
C38D C 0.6202(10) 0.5068(5) 0.0791(8) 0.058(4) Uani 0.481(10) 1 d PDU A 2
H38J H 0.6549 0.4862 0.0350 0.088 Uiso 0.481(10) 1 calc PR A 2
H38K H 0.5744 0.4711 0.1173 0.088 Uiso 0.481(10) 1 calc PR A 2
H38L H 0.6661 0.5045 0.1033 0.088 Uiso 0.481(10) 1 calc PR A 2
C39C C 0.7972(4) 0.7128(7) -0.2211(5) 0.061(3) Uani 0.519(10) 1 d PDU A 1
H39G H 0.8112 0.7637 -0.2236 0.092 Uiso 0.519(10) 1 calc PR A 1
H39H H 0.8056 0.7158 -0.2738 0.092 Uiso 0.519(10) 1 calc PR A 1
H39I H 0.8412 0.6626 -0.1975 0.092 Uiso 0.519(10) 1 calc PR A 1
C40C C 0.6458(7) 0.6089(4) -0.1606(5) 0.056(2) Uani 0.519(10) 1 d PDU A 1
H40G H 0.5789 0.6051 -0.1307 0.084 Uiso 0.519(10) 1 calc PR A 1
H40H H 0.6889 0.5582 -0.1365 0.084 Uiso 0.519(10) 1 calc PR A 1
H40I H 0.6563 0.6133 -0.2140 0.084 Uiso 0.519(10) 1 calc PR A 1
C41C C 0.5909(7) 0.7973(6) -0.2164(6) 0.052(3) Uani 0.519(10) 1 d PDU A 1
H41G H 0.5235 0.7944 -0.1876 0.078 Uiso 0.519(10) 1 calc PR A 1
H41H H 0.6048 0.7943 -0.2679 0.078 Uiso 0.519(10) 1 calc PR A 1
H41I H 0.6026 0.8507 -0.2222 0.078 Uiso 0.519(10) 1 calc PR A 1
C39D C 0.7864(4) 0.7460(5) -0.2270(5) 0.0378(19) Uani 0.481(10) 1 d PDU A 2
H39J H 0.8403 0.7087 -0.2063 0.057 Uiso 0.481(10) 1 calc PR A 2
H39K H 0.7788 0.8036 -0.2287 0.057 Uiso 0.481(10) 1 calc PR A 2
H39L H 0.7991 0.7465 -0.2796 0.057 Uiso 0.481(10) 1 calc PR A 2
C40D C 0.6928(8) 0.5995(4) -0.1678(5) 0.059(3) Uani 0.481(10) 1 d PDU A 2
H40J H 0.7445 0.5610 -0.1448 0.089 Uiso 0.481(10) 1 calc PR A 2
H40K H 0.7115 0.6044 -0.2225 0.089 Uiso 0.481(10) 1 calc PR A 2
H40L H 0.6339 0.5772 -0.1396 0.089 Uiso 0.481(10) 1 calc PR A 2
C41D C 0.5745(7) 0.7793(7) -0.2069(6) 0.054(3) Uani 0.481(10) 1 d PDU A 2
H41J H 0.5645 0.8357 -0.2049 0.081 Uiso 0.481(10) 1 calc PR A 2
H41K H 0.5148 0.7583 -0.1785 0.081 Uiso 0.481(10) 1 calc PR A 2
H41L H 0.5934 0.7827 -0.2612 0.081 Uiso 0.481(10) 1 calc PR A 2

loop_
_atom_site_aniso_label
_atom_site_aniso_U_11
_atom_site_aniso_U_22
_atom_site_aniso_U_33
_atom_site_aniso_U_23
_atom_site_aniso_U_13
_atom_site_aniso_U_12
Sc1 0.0296(2) 0.0248(2) 0.0226(2) -0.00491(18) -0.00931(18) -0.01134(19)
S11 0.0228(3) 0.0289(3) 0.0293(3) -0.0067(3) -0.0035(2) -0.0099(2)
S21 0.0344(3) 0.0250(3) 0.0207(3) -0.0096(2) -0.0059(2) -0.0075(2)
P11 0.0209(3) 0.0197(3) 0.0211(3) -0.0067(2) -0.0037(2) -0.0047(2)
P21 0.0215(3) 0.0202(3) 0.0187(3) -0.0063(2) -0.0045(2) -0.0048(2)
P31A 0.0444(12) 0.0332(11) 0.0301(11) -0.0043(8) -0.0192(8) -0.0184(10)
P31B 0.173(4) 0.112(4) 0.052(2) 0.0284(19) -0.062(3) -0.119(3)
Si11 0.0454(4) 0.0281(4) 0.0512(5) -0.0007(3) -0.0251(4) -0.0156(3)
Si21 0.0504(5) 0.0395(4) 0.0418(4) -0.0093(4) -0.0269(4) -0.0109(4)
N11 0.0305(11) 0.0326(12) 0.0252(10) -0.0050(9) -0.0110(9) -0.0090(9)
N21 0.0327(11) 0.0247(11) 0.0276(10) -0.0079(9) -0.0051(9) -0.0121(9)
C11 0.0215(11) 0.0195(11) 0.0222(11) -0.0059(9) -0.0062(9) -0.0050(9)
C21 0.0205(11) 0.0224(12) 0.0224(11) -0.0082(9) 0.0012(9) -0.0052(9)
C31 0.0320(13) 0.0271(13) 0.0279(12) -0.0100(10) -0.0065(10) -0.0059(10)
C41 0.0415(15) 0.0286(14) 0.0374(14) -0.0150(12) -0.0045(12) -0.0107(12)
C51 0.0474(17) 0.0211(13) 0.0471(16) -0.0088(12) -0.0093(14) -0.0055(12)
C61 0.0431(16) 0.0277(15) 0.0483(17) -0.0024(13) -0.0192(14) -0.0010(12)
C71 0.0322(13) 0.0272(13) 0.0376(14) -0.0088(11) -0.0118(11) -0.0045(11)
C81 0.0315(13) 0.0208(12) 0.0220(11) -0.0068(9) -0.0054(10) -0.0078(10)
C91 0.0474(16) 0.0287(14) 0.0261(13) -0.0098(11) -0.0043(12) 0.0018(12)
C101 0.076(2) 0.0345(16) 0.0205(13) -0.0101(11) -0.0068(13) -0.0035(15)
C111 0.076(2) 0.0392(16) 0.0267(14) -0.0047(12) -0.0226(14) -0.0143(15)
C121 0.0437(16) 0.0471(17) 0.0327(14) -0.0062(13) -0.0165(13) -0.0108(13)
C131 0.0335(14) 0.0401(15) 0.0244(12) -0.0090(11) -0.0082(11) -0.0099(11)
C141 0.0217(11) 0.0248(12) 0.0219(11) -0.0036(9) -0.0076(9) -0.0072(9)
C151 0.0226(12) 0.0307(13) 0.0269(12) -0.0058(10) -0.0071(10) -0.0061(10)
C161 0.0266(13) 0.0386(15) 0.0280(13) 0.0002(11) -0.0075(10) -0.0109(11)
C171 0.0368(14) 0.0321(15) 0.0352(14) 0.0078(11) -0.0172(12) -0.0167(12)
C181 0.0460(16) 0.0240(13) 0.0428(15) -0.0063(12) -0.0126(13) -0.0100(12)
C191 0.0344(13) 0.0274(13) 0.0301(13) -0.0093(11) -0.0056(11) -0.0086(11)
C201 0.0184(11) 0.0284(13) 0.0186(11) -0.0075(9) -0.0018(9) -0.0028(9)
C211 0.0366(14) 0.0278(14) 0.0415(15) -0.0086(12) -0.0172(12) -0.0017(11)
C221 0.0511(18) 0.0320(16) 0.061(2) -0.0037(14) -0.0312(16) 0.0003(13)
C231 0.0380(16) 0.0533(19) 0.0475(17) -0.0060(15) -0.0244(14) -0.0007(14)
C241 0.0323(14) 0.0534(18) 0.0379(15) -0.0116(13) -0.0159(12) -0.0107(13)
C251 0.0285(13) 0.0341(14) 0.0283(13) -0.0085(11) -0.0064(10) -0.0087(11)
C261 0.0302(13) 0.0338(14) 0.0279(13) -0.0053(11) -0.0097(11) -0.0082(11)
C271 0.0422(16) 0.0368(15) 0.0320(14) 0.0010(12) -0.0115(12) -0.0117(12)
C281 0.0443(17) 0.0433(17) 0.0374(15) -0.0033(13) -0.0168(13) 0.0016(14)
C291 0.0312(15) 0.061(2) 0.0405(16) -0.0062(15) -0.0159(13) -0.0012(14)
C301 0.0306(14) 0.0495(17) 0.0357(14) -0.0053(13) -0.0118(12) -0.0127(12)
C311 0.0379(14) 0.0248(13) 0.0278(12) -0.0075(10) -0.0066(11) -0.0097(11)
C321 0.0549(18) 0.0324(15) 0.0310(14) -0.0024(12) -0.0138(13) -0.0125(13)
C331 0.0467(17) 0.0242(14) 0.0488(17) -0.0006(12) -0.0123(14) -0.0079(12)
C341 0.0465(17) 0.0236(14) 0.0497(17) -0.0137(13) -0.0004(14) -0.0090(12)
C351 0.0441(15) 0.0306(14) 0.0318(13) -0.0132(11) -0.0014(12) -0.0149(12)
C36A 0.051(5) 0.044(5) 0.046(4) -0.004(3) -0.014(3) -0.016(4)
C37A 0.056(5) 0.039(4) 0.063(5) -0.005(3) -0.025(4) -0.017(3)
C38A 0.052(4) 0.049(4) 0.055(5) -0.006(4) -0.016(3) 0.001(3)
C36B 0.037(4) 0.029(4) 0.038(4) -0.001(3) -0.006(3) -0.013(3)
C37B 0.052(5) 0.035(4) 0.052(5) -0.007(3) -0.017(4) -0.010(3)
C38B 0.054(5) 0.055(5) 0.056(5) -0.005(4) -0.025(3) -0.002(3)
C39A 0.093(5) 0.085(5) 0.051(4) -0.018(4) -0.025(4) -0.031(4)
C40A 0.070(4) 0.099(6) 0.073(5) -0.006(4) -0.038(4) -0.008(4)
C41A 0.095(5) 0.071(5) 0.077(5) -0.025(4) -0.017(4) -0.006(4)
C39B 0.054(4) 0.068(4) 0.041(3) -0.021(3) -0.012(3) -0.012(3)
C40B 0.061(4) 0.074(5) 0.062(4) -0.013(4) -0.033(3) -0.004(3)
C41B 0.095(5) 0.068(4) 0.066(4) -0.031(3) -0.037(4) -0.022(4)
Sc2 0.0195(2) 0.0206(2) 0.0206(2) -0.00750(17) -0.00555(17) -0.00484(17)
S12 0.0289(3) 0.0185(3) 0.0250(3) -0.0048(2) -0.0081(2) -0.0073(2)
S22 0.0262(3) 0.0226(3) 0.0202(3) -0.0054(2) -0.0095(2) -0.0039(2)
P12 0.0189(3) 0.0167(3) 0.0194(3) -0.0045(2) -0.0064(2) -0.0024(2)
P22 0.0191(3) 0.0167(3) 0.0187(3) -0.0046(2) -0.0056(2) -0.0035(2)
P32C 0.0177(10) 0.0196(11) 0.0271(14) -0.0116(8) -0.0102(9) -0.0006(8)
P32D 0.055(2) 0.117(4) 0.044(2) -0.045(2) 0.0071(16) -0.052(2)
Si12 0.0313(4) 0.0309(4) 0.0458(4) -0.0164(3) -0.0116(3) -0.0073(3)
Si22 0.0424(4) 0.0333(4) 0.0329(4) -0.0138(3) -0.0185(3) -0.0016(3)
N12 0.0239(10) 0.0245(10) 0.0253(10) -0.0104(8) -0.0050(8) -0.0046(8)
N22 0.0203(9) 0.0247(10) 0.0219(9) -0.0071(8) -0.0058(8) -0.0067(8)
C12 0.0212(11) 0.0202(11) 0.0216(11) -0.0060(9) -0.0071(9) -0.0034(9)
C22 0.0199(11) 0.0209(12) 0.0309(12) -0.0065(10) -0.0084(10) -0.0012(9)
C32 0.0354(15) 0.068(2) 0.0388(16) -0.0164(15) -0.0183(13) 0.0136(15)
C42 0.045(2) 0.105(3) 0.064(2) -0.026(2) -0.0341(18) 0.024(2)
C52 0.0257(16) 0.090(3) 0.081(3) -0.010(2) -0.0160(17) 0.0089(17)
C62 0.0295(16) 0.065(2) 0.052(2) 0.0077(17) 0.0046(14) 0.0041(15)
C72 0.0270(14) 0.0489(18) 0.0339(15) 0.0026(13) -0.0055(12) 0.0001(12)
C82 0.0213(11) 0.0184(11) 0.0206(11) -0.0041(9) -0.0090(9) -0.0003(9)
C92 0.0313(13) 0.0256(13) 0.0258(12) -0.0072(10) -0.0080(10) -0.0075(10)
C102 0.0383(14) 0.0303(14) 0.0338(13) -0.0158(11) -0.0127(11) -0.0046(11)
C112 0.0409(15) 0.0346(14) 0.0230(12) -0.0118(11) -0.0104(11) -0.0005(12)
C122 0.0402(15) 0.0303(14) 0.0218(12) -0.0038(10) -0.0045(11) -0.0077(11)
C132 0.0307(13) 0.0241(12) 0.0256(12) -0.0059(10) -0.0079(10) -0.0071(10)
C142 0.0219(11) 0.0160(11) 0.0286(12) -0.0087(9) -0.0032(9) -0.0048(9)
C152 0.0271(12) 0.0312(14) 0.0369(14) -0.0154(11) -0.0062(11) -0.0079(10)
C162 0.0285(13) 0.0426(16) 0.0582(18) -0.0246(14) -0.0105(13) -0.0092(12)
C172 0.0249(13) 0.0342(15) 0.0632(19) -0.0198(14) 0.0051(13) -0.0150(12)
C182 0.0366(15) 0.0306(15) 0.0392(15) -0.0068(12) 0.0046(12) -0.0136(12)
C192 0.0279(12) 0.0265(13) 0.0296(13) -0.0068(10) -0.0017(10) -0.0086(10)
C202 0.0232(11) 0.0189(11) 0.0263(11) -0.0080(9) -0.0115(9) -0.0010(9)
C212 0.0318(13) 0.0261(13) 0.0232(12) -0.0080(10) -0.0089(10) -0.0028(10)
C222 0.0369(14) 0.0369(15) 0.0271(13) -0.0153(12) -0.0076(11) 0.0036(12)
C232 0.0485(16) 0.0289(14) 0.0403(15) -0.0186(12) -0.0189(13) 0.0080(12)
C242 0.0479(16) 0.0191(13) 0.0413(15) -0.0082(11) -0.0152(13) 0.0002(11)
C252 0.0328(13) 0.0221(12) 0.0297(13) -0.0068(10) -0.0073(11) -0.0029(10)
C262 0.0304(13) 0.0289(13) 0.0321(13) -0.0106(11) -0.0021(11) -0.0076(11)
C272 0.0326(14) 0.0444(17) 0.0357(15) -0.0138(13) 0.0046(12) -0.0079(12)
C282 0.0429(16) 0.0405(17) 0.0373(15) -0.0184(13) -0.0040(13) 0.0074(13)
C292 0.0555(18) 0.0270(14) 0.0374(15) -0.0145(12) -0.0068(13) -0.0004(13)
C302 0.0402(15) 0.0259(13) 0.0311(13) -0.0105(11) -0.0040(11) -0.0084(11)
C312 0.0237(12) 0.0294(13) 0.0237(12) -0.0066(10) -0.0079(10) -0.0046(10)
C322 0.0314(13) 0.0390(15) 0.0227(12) -0.0092(11) -0.0025(10) -0.0086(11)
C332 0.0244(12) 0.0361(15) 0.0338(14) -0.0145(12) -0.0008(11) -0.0032(11)
C342 0.0223(12) 0.0307(13) 0.0321(13) -0.0084(11) -0.0086(10) -0.0017(10)
C352 0.0252(12) 0.0284(13) 0.0228(11) -0.0062(10) -0.0079(10) -0.0060(10)
C36C 0.033(4) 0.035(4) 0.043(4) -0.011(3) -0.002(3) -0.012(3)
C37C 0.042(4) 0.047(4) 0.064(5) -0.018(4) -0.011(3) -0.019(3)
C38C 0.049(4) 0.034(4) 0.045(4) -0.008(3) -0.017(3) -0.001(3)
C36D 0.037(4) 0.040(4) 0.039(4) -0.012(3) -0.004(3) -0.012(3)
C37D 0.036(4) 0.039(4) 0.058(5) -0.017(3) -0.014(3) -0.017(3)
C38D 0.068(6) 0.054(5) 0.052(5) -0.025(4) -0.020(4) 0.000(4)
C39C 0.058(4) 0.083(5) 0.042(4) -0.027(4) -0.019(3) -0.001(4)
C40C 0.074(4) 0.045(3) 0.054(4) -0.028(3) -0.023(3) 0.001(3)
C41C 0.047(4) 0.050(4) 0.052(4) -0.004(3) -0.024(3) -0.009(3)
C39D 0.037(3) 0.037(4) 0.029(3) -0.011(3) -0.010(2) 0.005(3)
C40D 0.077(5) 0.042(4) 0.054(4) -0.028(3) -0.003(4) -0.008(3)
C41D 0.053(5) 0.056(5) 0.047(4) -0.003(3) -0.023(3) -0.014(4)

loop_
_atom_type_symbol
_atom_type_description
_atom_type_scat_dispersion_real
_atom_type_scat_dispersion_imag
_atom_type_scat_source
C C 0.0033 0.0016 'International Tables Vol C Tables 4.2.6.8 and 6.1.1.4'
H H 0.0000 0.0000 'International Tables Vol C Tables 4.2.6.8 and 6.1.1.4'
N N 0.0061 0.0033 'International Tables Vol C Tables 4.2.6.8 and 6.1.1.4'
P P 0.1023 0.0942 'International Tables Vol C Tables 4.2.6.8 and 6.1.1.4'
S S 0.1246 0.1234 'International Tables Vol C Tables 4.2.6.8 and 6.1.1.4'
Sc Sc 0.2519 0.3716 'International Tables Vol C Tables 4.2.6.8 and 6.1.1.4'
Si Si 0.0817 0.0704 'International Tables Vol C Tables 4.2.6.8 and 6.1.1.4'

loop_
_geom_angle_atom_site_label_1
_geom_angle_atom_site_label_2
_geom_angle_atom_site_label_3
_geom_angle
C11 Sc1 N11 92.62(8)
C11 Sc1 N21 92.26(7)
N11 Sc1 N21 175.04(7)
C11 Sc1 P31B 176.9(2)
N11 Sc1 P31B 85.49(17)
N21 Sc1 P31B 89.67(17)
C11 Sc1 S11 75.04(6)
N11 Sc1 S11 88.73(5)
N21 Sc1 S11 93.35(5)
P31B Sc1 S11 102.43(19)
C11 Sc1 S21 74.79(6)
N11 Sc1 S21 92.54(5)
N21 Sc1 S21 87.92(5)
P31B Sc1 S21 107.72(19)
S11 Sc1 S21 149.84(3)
C11 Sc1 P31A 173.74(8)
N11 Sc1 P31A 91.60(8)
N21 Sc1 P31A 83.46(8)
P31B Sc1 P31A 9.4(2)
S11 Sc1 P31A 109.69(6)
S21 Sc1 P31A 100.40(6)
C11 Sc1 P11 32.98(6)
N11 Sc1 P11 90.34(5)
N21 Sc1 P11 94.22(5)
P31B Sc1 P11 144.4(2)
S11 Sc1 P11 42.075(18)
S21 Sc1 P11 107.76(2)
P31A Sc1 P11 151.65(6)
C11 Sc1 P21 32.85(6)
N11 Sc1 P21 94.30(5)
N21 Sc1 P21 89.35(5)
P31B Sc1 P21 149.68(19)
S11 Sc1 P21 107.88(2)
S21 Sc1 P21 41.967(18)
P31A Sc1 P21 142.07(6)
P11 Sc1 P21 65.834(18)
P11 S11 Sc1 78.35(3)
P21 S21 Sc1 78.61(3)
C11 P11 C81 114.42(11)
C11 P11 C21 114.57(10)
C81 P11 C21 103.77(10)
C11 P11 S11 106.05(8)
C81 P11 S11 109.14(8)
C21 P11 S11 108.76(8)
C11 P11 Sc1 46.50(8)
C81 P11 Sc1 129.51(7)
C21 P11 Sc1 126.70(8)
S11 P11 Sc1 59.58(2)
C11 P21 C141 115.09(11)
C11 P21 C201 114.58(10)
C141 P21 C201 103.66(10)
C11 P21 S21 105.63(8)
C141 P21 S21 108.69(8)
C201 P21 S21 109.05(8)
C11 P21 Sc1 46.25(8)
C141 P21 Sc1 130.06(7)
C201 P21 Sc1 126.26(8)
S21 P21 Sc1 59.42(2)
Si21 P31A Si11 109.71(13)
Si21 P31A Sc1 123.09(13)
Si11 P31A Sc1 120.28(12)
Si11 P31B Si21 111.47(16)
Si11 P31B Sc1 123.22(16)
Si21 P31B Sc1 125.03(17)
C37A Si11 C38A 106.7(5)
C37B Si11 C36B 107.5(5)
C37B Si11 C38B 107.9(5)
C36B Si11 C38B 106.8(5)
C37A Si11 C36A 108.3(4)
C38A Si11 C36A 105.3(4)
C37B Si11 P31B 112.1(4)
C36B Si11 P31B 109.4(3)
C38B Si11 P31B 112.8(4)
C37A Si11 P31A 112.9(4)
C38A Si11 P31A 113.3(4)
C36A Si11 P31A 109.9(4)
C41B Si21 C39B 109.1(4)
C40A Si21 C39A 107.6(4)
C41B Si21 C40B 105.5(4)
C39B Si21 C40B 106.3(4)
C40A Si21 C41A 105.7(4)
C39A Si21 C41A 105.4(4)
C41B Si21 P31B 117.7(3)
C39B Si21 P31B 110.0(3)
C40B Si21 P31B 107.5(4)
C39A Si21 P31A 109.9(3)
C41A Si21 P31A 109.1(3)
C301 N11 C261 116.8(2)
C301 N11 Sc1 120.16(17)
C261 N11 Sc1 122.30(16)
C311 N21 C351 116.8(2)
C311 N21 Sc1 122.43(16)
C351 N21 Sc1 119.98(16)
P11 C11 P21 158.58(15)
P11 C11 Sc1 100.52(10)
P21 C11 Sc1 100.89(10)
C31 C21 C71 119.0(2)
C31 C21 P11 120.58(18)
C71 C21 P11 120.04(18)
C41 C31 C21 120.4(2)
C41 C31 H31 119.8
C21 C31 H31 119.8
C51 C41 C31 120.1(2)
C51 C41 H41 119.9
C31 C41 H41 119.9
C41 C51 C61 120.0(2)
C41 C51 H51 120.0
C61 C51 H51 120.0
C51 C61 C71 120.3(3)
C51 C61 H61 119.9
C71 C61 H61 119.9
C61 C71 C21 120.2(2)
C61 C71 H71 119.9
C21 C71 H71 119.9
C131 C81 C91 119.0(2)
C131 C81 P11 119.72(17)
C91 C81 P11 121.28(19)
C101 C91 C81 120.2(3)
C101 C91 H91 119.9
C81 C91 H91 119.9
C111 C101 C91 120.2(3)
C111 C101 H101 119.9
C91 C101 H101 119.9
C101 C111 C121 120.3(2)
C101 C111 H111 119.9
C121 C111 H111 119.9
C111 C121 C131 119.7(3)
C111 C121 H121 120.2
C131 C121 H121 120.2
C81 C131 C121 120.6(2)
C81 C131 H131 119.7
C121 C131 H131 119.7
C191 C141 C151 119.4(2)
C191 C141 P21 120.18(17)
C151 C141 P21 120.44(18)
C161 C151 C141 119.9(2)
C161 C151 H151 120.1
C141 C151 H151 120.1
C171 C161 C151 120.6(2)
C171 C161 H161 119.7
C151 C161 H161 119.7
C161 C171 C181 119.8(2)
C161 C171 H171 120.1
C181 C171 H171 120.1
C171 C181 C191 120.0(2)
C171 C181 H181 120.0
C191 C181 H181 120.0
C181 C191 C141 120.4(2)
C181 C191 H191 119.8
C141 C191 H191 119.8
C211 C201 C251 118.7(2)
C211 C201 P21 120.29(19)
C251 C201 P21 120.60(18)
C221 C211 C201 120.6(3)
C221 C211 H211 119.7
C201 C211 H211 119.7
C231 C221 C211 120.1(3)
C231 C221 H221 120.0
C211 C221 H221 120.0
C221 C231 C241 120.4(3)
C221 C231 H231 119.8
C241 C231 H231 119.8
C231 C241 C251 119.4(3)
C231 C241 H241 120.3
C251 C241 H241 120.3
C241 C251 C201 120.7(2)
C241 C251 H251 119.6
C201 C251 H251 119.6
N11 C261 C271 123.2(2)
N11 C261 H261 118.4
C271 C261 H261 118.4
C281 C271 C261 118.9(3)
C281 C271 H271 120.5
C261 C271 H271 120.5
C291 C281 C271 118.8(3)
C291 C281 H281 120.6
C271 C281 H281 120.6
C281 C291 C301 119.0(3)
C281 C291 H291 120.5
C301 C291 H291 120.5
N11 C301 C291 123.2(3)
N11 C301 H301 118.4
C291 C301 H301 118.4
N21 C311 C321 123.5(2)
N21 C311 H311 118.3
C321 C311 H311 118.3
C331 C321 C311 118.9(3)
C331 C321 H321 120.5
C311 C321 H321 120.5
C341 C331 C321 118.5(3)
C341 C331 H331 120.7
C321 C331 H331 120.7
C331 C341 C351 119.4(3)
C331 C341 H341 120.3
C351 C341 H341 120.3
N21 C351 C341 122.9(2)
N21 C351 H351 118.5
C341 C351 H351 118.5
Si11 C36A H36A 109.5
Si11 C36A H36B 109.5
H36A C36A H36B 109.5
Si11 C36A H36C 109.5
H36A C36A H36C 109.5
H36B C36A H36C 109.5
Si11 C37A H37A 109.5
Si11 C37A H37B 109.5
H37A C37A H37B 109.5
Si11 C37A H37C 109.5
H37A C37A H37C 109.5
H37B C37A H37C 109.5
Si11 C38A H38A 109.5
Si11 C38A H38B 109.5
H38A C38A H38B 109.5
Si11 C38A H38C 109.5
H38A C38A H38C 109.5
H38B C38A H38C 109.5
Si11 C36B H36D 109.5
Si11 C36B H36E 109.5
H36D C36B H36E 109.5
Si11 C36B H36F 109.5
H36D C36B H36F 109.5
H36E C36B H36F 109.5
Si11 C37B H37D 109.5
Si11 C37B H37E 109.5
H37D C37B H37E 109.5
Si11 C37B H37F 109.5
H37D C37B H37F 109.5
H37E C37B H37F 109.5
Si11 C38B H38D 109.5
Si11 C38B H38E 109.5
H38D C38B H38E 109.5
Si11 C38B H38F 109.5
H38D C38B H38F 109.5
H38E C38B H38F 109.5
Si21 C39A H39A 109.5
Si21 C39A H39B 109.5
H39A C39A H39B 109.5
Si21 C39A H39C 109.5
H39A C39A H39C 109.5
H39B C39A H39C 109.5
Si21 C40A H40A 109.5
Si21 C40A H40B 109.5
H40A C40A H40B 109.5
Si21 C40A H40C 109.5
H40A C40A H40C 109.5
H40B C40A H40C 109.5
Si21 C41A H41A 109.5
Si21 C41A H41B 109.5
H41A C41A H41B 109.5
Si21 C41A H41C 109.5
H41A C41A H41C 109.5
H41B C41A H41C 109.5
Si21 C39B H39D 109.5
Si21 C39B H39E 109.5
H39D C39B H39E 109.5
Si21 C39B H39F 109.5
H39D C39B H39F 109.5
H39E C39B H39F 109.5
Si21 C40B H40D 109.5
Si21 C40B H40E 109.5
H40D C40B H40E 109.5
Si21 C40B H40F 109.5
H40D C40B H40F 109.5
H40E C40B H40F 109.5
Si21 C41B H41D 109.5
Si21 C41B H41E 109.5
H41D C41B H41E 109.5
Si21 C41B H41F 109.5
H41D C41B H41F 109.5
H41E C41B H41F 109.5
C12 Sc2 N12 97.50(7)
C12 Sc2 N22 90.13(7)
N12 Sc2 N22 171.89(7)
C12 Sc2 S22 75.85(6)
N12 Sc2 S22 92.32(5)
N22 Sc2 S22 92.23(5)
C12 Sc2 S12 75.85(6)
N12 Sc2 S12 87.05(5)
N22 Sc2 S12 92.17(5)
S22 Sc2 S12 151.36(2)
C12 Sc2 P32D 174.61(14)
N12 Sc2 P32D 87.51(13)
N22 Sc2 P32D 84.97(12)
S22 Sc2 P32D 102.05(11)
S12 Sc2 P32D 106.52(11)
C12 Sc2 P32C 170.69(8)
N12 Sc2 P32C 90.46(8)
N22 Sc2 P32C 82.19(8)
S22 Sc2 P32C 99.10(6)
S12 Sc2 P32C 109.54(6)
P32D Sc2 P32C 4.10(17)
C12 Sc2 P22 33.37(6)
N12 Sc2 P22 98.12(5)
N22 Sc2 P22 89.77(5)
S22 Sc2 P22 42.536(18)
S12 Sc2 P22 109.21(2)
P32D Sc2 P22 144.04(12)
P32C Sc2 P22 140.65(6)
C12 Sc2 P12 33.40(6)
N12 Sc2 P12 91.94(5)
N22 Sc2 P12 92.93(5)
S22 Sc2 P12 108.98(2)
S12 Sc2 P12 42.504(18)
P32D Sc2 P12 148.95(11)
P32C Sc2 P12 151.68(6)
P22 Sc2 P12 66.717(18)
P12 S12 Sc2 78.38(3)
P22 S22 Sc2 78.43(2)
C12 P12 C82 117.79(10)
C12 P12 C22 114.88(11)
C82 P12 C22 101.05(10)
C12 P12 S12 106.84(8)
C82 P12 S12 107.75(8)
C22 P12 S12 108.04(8)
C12 P12 Sc2 47.83(8)
C82 P12 Sc2 133.60(7)
C22 P12 Sc2 125.29(8)
S12 P12 Sc2 59.11(2)
C12 P22 C142 117.63(11)
C12 P22 C202 115.72(10)
C142 P22 C202 101.39(10)
C12 P22 S22 106.77(8)
C142 P22 S22 109.02(8)
C202 P22 S22 105.61(7)
C12 P22 Sc2 47.84(8)
C142 P22 Sc2 134.59(7)
C202 P22 Sc2 123.90(8)
S22 P22 Sc2 59.03(2)
Si22 P32C Si12 109.41(12)
Si22 P32C Sc2 123.78(13)
Si12 P32C Sc2 115.07(11)
Si12 P32D Si22 111.66(18)
Si12 P32D Sc2 118.39(17)
Si22 P32D Sc2 125.63(18)
C37C Si12 C36C 106.8(4)
C37C Si12 C38C 109.3(5)
C36C Si12 C38C 105.2(4)
C38D Si12 C36D 106.5(5)
C38D Si12 C37D 106.5(5)
C36D Si12 C37D 106.9(5)
C38D Si12 P32D 115.1(4)
C36D Si12 P32D 110.4(4)
C37D Si12 P32D 111.0(4)
C38C Si12 P32C 111.3(4)
C41D Si22 C40D 109.5(5)
C39C Si22 C40C 108.3(4)
C39C Si22 C41C 107.0(4)
C40C Si22 C41C 104.2(4)
C41D Si22 C39D 105.9(4)
C40D Si22 C39D 105.0(3)
C41D Si22 P32D 111.5(4)
C40D Si22 P32D 115.6(3)
C39D Si22 P32D 108.7(3)
C39C Si22 P32C 114.2(3)
C40C Si22 P32C 116.0(3)
C41C Si22 P32C 106.4(3)
C262 N12 C302 116.8(2)
C262 N12 Sc2 124.39(16)
C302 N12 Sc2 118.75(15)
C352 N22 C312 116.90(19)
C352 N22 Sc2 119.61(14)
C312 N22 Sc2 123.24(15)
P22 C12 P12 161.88(15)
P22 C12 Sc2 98.79(10)
P12 C12 Sc2 98.77(10)
C72 C22 C32 119.4(2)
C72 C22 P12 119.16(18)
C32 C22 P12 121.28(19)
C42 C32 C22 120.1(3)
C42 C32 H32 120.0
C22 C32 H32 120.0
C52 C42 C32 119.9(3)
C52 C42 H42 120.0
C32 C42 H42 120.0
C42 C52 C62 120.2(3)
C42 C52 H52 119.9
C62 C52 H52 119.9
C52 C62 C72 119.4(3)
C52 C62 H62 120.3
C72 C62 H62 120.3
C22 C72 C62 120.8(3)
C22 C72 H72 119.6
C62 C72 H72 119.6
C132 C82 C92 119.2(2)
C132 C82 P12 121.57(17)
C92 C82 P12 118.86(17)
C102 C92 C82 120.1(2)
C102 C92 H92 119.9
C82 C92 H92 119.9
C112 C102 C92 120.1(2)
C112 C102 H102 120.0
C92 C102 H102 120.0
C122 C112 C102 120.1(2)
C122 C112 H112 120.0
C102 C112 H112 120.0
C112 C122 C132 120.1(2)
C112 C122 H122 120.0
C132 C122 H122 120.0
C82 C132 C122 120.4(2)
C82 C132 H132 119.8
C122 C132 H132 119.8
C192 C142 C152 119.5(2)
C192 C142 P22 121.86(18)
C152 C142 P22 118.39(18)
C162 C152 C142 120.2(2)
C162 C152 H152 119.9
C142 C152 H152 119.9
C172 C162 C152 119.8(3)
C172 C162 H162 120.1
C152 C162 H162 120.1
C162 C172 C182 120.7(2)
C162 C172 H172 119.6
C182 C172 H172 119.6
C172 C182 C192 119.7(3)
C172 C182 H182 120.1
C192 C182 H182 120.1
C142 C192 C182 120.0(2)
C142 C192 H192 120.0
C182 C192 H192 120.0
C212 C202 C252 119.0(2)
C212 C202 P22 119.86(17)
C252 C202 P22 120.85(17)
C202 C212 C222 120.1(2)
C202 C212 H212 120.0
C222 C212 H212 120.0
C232 C222 C212 120.2(2)
C232 C222 H222 119.9
C212 C222 H222 119.9
C222 C232 C242 120.2(2)
C222 C232 H232 119.9
C242 C232 H232 119.9
C232 C242 C252 119.8(2)
C232 C242 H242 120.1
C252 C242 H242 120.1
C242 C252 C202 120.7(2)
C242 C252 H252 119.7
C202 C252 H252 119.7
N12 C262 C272 123.2(2)
N12 C262 H262 118.4
C272 C262 H262 118.4
C282 C272 C262 119.0(3)
C282 C272 H272 120.5
C262 C272 H272 120.5
C292 C282 C272 118.8(2)
C292 C282 H282 120.6
C272 C282 H282 120.6
C282 C292 C302 119.0(3)
C282 C292 H292 120.5
C302 C292 H292 120.5
N12 C302 C292 123.3(2)
N12 C302 H302 118.3
C292 C302 H302 118.3
N22 C312 C322 123.2(2)
N22 C312 H312 118.4
C322 C312 H312 118.4
C312 C322 C332 118.9(2)
C312 C322 H322 120.6
C332 C322 H322 120.6
C342 C332 C322 118.6(2)
C342 C332 H332 120.7
C322 C332 H332 120.7
C332 C342 C352 119.2(2)
C332 C342 H342 120.4
C352 C342 H342 120.4
N22 C352 C342 123.3(2)
N22 C352 H352 118.4
C342 C352 H352 118.4
Si12 C36C H36G 109.5
Si12 C36C H36H 109.5
H36G C36C H36H 109.5
Si12 C36C H36I 109.5
H36G C36C H36I 109.5
H36H C36C H36I 109.5
Si12 C37C H37G 109.5
Si12 C37C H37H 109.5
H37G C37C H37H 109.5
Si12 C37C H37I 109.5
H37G C37C H37I 109.5
H37H C37C H37I 109.5
Si12 C38C H38G 109.5
Si12 C38C H38H 109.5
H38G C38C H38H 109.5
Si12 C38C H38I 109.5
H38G C38C H38I 109.5
H38H C38C H38I 109.5
Si12 C36D H36J 109.5
Si12 C36D H36K 109.5
H36J C36D H36K 109.5
Si12 C36D H36L 109.5
H36J C36D H36L 109.5
H36K C36D H36L 109.5
Si12 C37D H37J 109.5
Si12 C37D H37K 109.5
H37J C37D H37K 109.5
Si12 C37D H37L 109.5
H37J C37D H37L 109.5
H37K C37D H37L 109.5
Si12 C38D H38J 109.5
Si12 C38D H38K 109.5
H38J C38D H38K 109.5
Si12 C38D H38L 109.5
H38J C38D H38L 109.5
H38K C38D H38L 109.5
Si22 C39C H39G 109.5
Si22 C39C H39H 109.5
H39G C39C H39H 109.5
Si22 C39C H39I 109.5
H39G C39C H39I 109.5
H39H C39C H39I 109.5
Si22 C40C H40G 109.5
Si22 C40C H40H 109.5
H40G C40C H40H 109.5
Si22 C40C H40I 109.5
H40G C40C H40I 109.5
H40H C40C H40I 109.5
Si22 C41C H41G 109.5
Si22 C41C H41H 109.5
H41G C41C H41H 109.5
Si22 C41C H41I 109.5
H41G C41C H41I 109.5
H41H C41C H41I 109.5
Si22 C39D H39J 109.5
Si22 C39D H39K 109.5
H39J C39D H39K 109.5
Si22 C39D H39L 109.5
H39J C39D H39L 109.5
H39K C39D H39L 109.5
Si22 C40D H40J 109.5
Si22 C40D H40K 109.5
H40J C40D H40K 109.5
Si22 C40D H40L 109.5
H40J C40D H40L 109.5
H40K C40D H40L 109.5
Si22 C41D H41J 109.5
Si22 C41D H41K 109.5
H41J C41D H41K 109.5
Si22 C41D H41L 109.5
H41J C41D H41L 109.5
H41K C41D H41L 109.5

loop_
_geom_bond_atom_site_label_1
_geom_bond_atom_site_label_2
_geom_bond_distance
Sc1 C11 2.200(2)
Sc1 N11 2.343(2)
Sc1 N21 2.349(2)
Sc1 P31B 2.606(4)
Sc1 S11 2.6254(7)
Sc1 S21 2.6261(7)
Sc1 P31A 2.638(3)
Sc1 P11 2.9818(7)
Sc1 P21 2.9902(7)
S11 P11 2.0402(8)
S21 P21 2.0397(8)
P11 C11 1.651(2)
P11 C81 1.817(2)
P11 C21 1.822(2)
P21 C11 1.652(2)
P21 C141 1.823(2)
P21 C201 1.825(2)
P31A Si21 2.206(3)
P31A Si11 2.222(3)
P31B Si11 2.185(4)
P31B Si21 2.196(4)
Si11 C37A 1.862(6)
Si11 C38A 1.873(6)
Si11 C37B 1.882(6)
Si11 C36B 1.876(6)
Si11 C38B 1.877(6)
Si11 C36A 1.881(6)
Si21 C40A 1.846(6)
Si21 C41B 1.867(5)
Si21 C39B 1.872(5)
Si21 C39A 1.878(6)
Si21 C40B 1.881(6)
Si21 C41A 1.895(6)
N11 C301 1.343(3)
N11 C261 1.344(3)
N21 C311 1.338(3)
N21 C351 1.350(3)
C21 C31 1.392(3)
C21 C71 1.392(3)
C31 C41 1.390(3)
C31 H31 0.9500
C41 C51 1.375(4)
C41 H41 0.9500
C51 C61 1.384(4)
C51 H51 0.9500
C61 C71 1.387(4)
C61 H61 0.9500
C71 H71 0.9500
C81 C131 1.382(3)
C81 C91 1.391(3)
C91 C101 1.383(4)
C91 H91 0.9500
C101 C111 1.373(4)
C101 H101 0.9500
C111 C121 1.377(4)
C111 H111 0.9500
C121 C131 1.388(3)
C121 H121 0.9500
C131 H131 0.9500
C141 C191 1.388(3)
C141 C151 1.391(3)
C151 C161 1.386(3)
C151 H151 0.9500
C161 C171 1.378(4)
C161 H161 0.9500
C171 C181 1.385(4)
C171 H171 0.9500
C181 C191 1.386(3)
C181 H181 0.9500
C191 H191 0.9500
C201 C211 1.389(3)
C201 C251 1.392(3)
C211 C221 1.382(4)
C211 H211 0.9500
C221 C231 1.376(4)
C221 H221 0.9500
C231 C241 1.381(4)
C231 H231 0.9500
C241 C251 1.389(3)
C241 H241 0.9500
C251 H251 0.9500
C261 C271 1.377(3)
C261 H261 0.9500
C271 C281 1.376(4)
C271 H271 0.9500
C281 C291 1.373(4)
C281 H281 0.9500
C291 C301 1.377(4)
C291 H291 0.9500
C301 H301 0.9500
C311 C321 1.381(3)
C311 H311 0.9500
C321 C331 1.378(4)
C321 H321 0.9500
C331 C341 1.374(4)
C331 H331 0.9500
C341 C351 1.378(4)
C341 H341 0.9500
C351 H351 0.9500
C36A H36A 0.9800
C36A H36B 0.9800
C36A H36C 0.9800
C37A H37A 0.9800
C37A H37B 0.9800
C37A H37C 0.9800
C38A H38A 0.9800
C38A H38B 0.9800
C38A H38C 0.9800
C36B H36D 0.9800
C36B H36E 0.9800
C36B H36F 0.9800
C37B H37D 0.9800
C37B H37E 0.9800
C37B H37F 0.9800
C38B H38D 0.9800
C38B H38E 0.9800
C38B H38F 0.9800
C39A H39A 0.9800
C39A H39B 0.9800
C39A H39C 0.9800
C40A H40A 0.9800
C40A H40B 0.9800
C40A H40C 0.9800
C41A H41A 0.9800
C41A H41B 0.9800
C41A H41C 0.9800
C39B H39D 0.9800
C39B H39E 0.9800
C39B H39F 0.9800
C40B H40D 0.9800
C40B H40E 0.9800
C40B H40F 0.9800
C41B H41D 0.9800
C41B H41E 0.9800
C41B H41F 0.9800
Sc2 C12 2.225(2)
Sc2 N12 2.3500(18)
Sc2 N22 2.3516(18)
Sc2 S22 2.5963(7)
Sc2 S12 2.5994(7)
Sc2 P32D 2.630(4)
Sc2 P32C 2.663(3)
Sc2 P22 2.9664(7)
Sc2 P12 2.9670(7)
S12 P12 2.0465(8)
S22 P22 2.0470(8)
P12 C12 1.653(2)
P12 C82 1.822(2)
P12 C22 1.823(2)
P22 C12 1.651(2)
P22 C142 1.823(2)
P22 C202 1.825(2)
P32C Si22 2.206(3)
P32C Si12 2.226(3)
P32D Si12 2.173(4)
P32D Si22 2.199(4)
Si12 C37C 1.862(6)
Si12 C36C 1.888(6)
Si12 C38D 1.873(6)
Si12 C38C 1.880(5)
Si12 C36D 1.876(6)
Si12 C37D 1.898(6)
Si22 C39C 1.857(6)
Si22 C41D 1.864(6)
Si22 C40D 1.856(5)
Si22 C40C 1.884(5)
Si22 C41C 1.887(5)
Si22 C39D 1.909(5)
N12 C262 1.341(3)
N12 C302 1.342(3)
N22 C352 1.343(3)
N22 C312 1.344(3)
C22 C72 1.372(3)
C22 C32 1.388(3)
C32 C42 1.382(4)
C32 H32 0.9500
C42 C52 1.379(5)
C42 H42 0.9500
C52 C62 1.380(5)
C52 H52 0.9500
C62 C72 1.385(4)
C62 H62 0.9500
C72 H72 0.9500
C82 C132 1.387(3)
C82 C92 1.393(3)
C92 C102 1.387(3)
C92 H92 0.9500
C102 C112 1.384(4)
C102 H102 0.9500
C112 C122 1.375(4)
C112 H112 0.9500
C122 C132 1.389(3)
C122 H122 0.9500
C132 H132 0.9500
C142 C192 1.390(3)
C142 C152 1.390(3)
C152 C162 1.388(3)
C152 H152 0.9500
C162 C172 1.378(4)
C162 H162 0.9500
C172 C182 1.378(4)
C172 H172 0.9500
C182 C192 1.393(3)
C182 H182 0.9500
C192 H192 0.9500
C202 C212 1.392(3)
C202 C252 1.393(3)
C212 C222 1.394(3)
C212 H212 0.9500
C222 C232 1.380(4)
C222 H222 0.9500
C232 C242 1.382(4)
C232 H232 0.9500
C242 C252 1.388(3)
C242 H242 0.9500
C252 H252 0.9500
C262 C272 1.379(3)
C262 H262 0.9500
C272 C282 1.375(4)
C272 H272 0.9500
C282 C292 1.373(4)
C282 H282 0.9500
C292 C302 1.377(3)
C292 H292 0.9500
C302 H302 0.9500
C312 C322 1.381(3)
C312 H312 0.9500
C322 C332 1.384(3)
C322 H322 0.9500
C332 C342 1.370(3)
C332 H332 0.9500
C342 C352 1.381(3)
C342 H342 0.9500
C352 H352 0.9500
C36C H36G 0.9800
C36C H36H 0.9800
C36C H36I 0.9800
C37C H37G 0.9800
C37C H37H 0.9800
C37C H37I 0.9800
C38C H38G 0.9800
C38C H38H 0.9800
C38C H38I 0.9800
C36D H36J 0.9800
C36D H36K 0.9800
C36D H36L 0.9800
C37D H37J 0.9800
C37D H37K 0.9800
C37D H37L 0.9800
C38D H38J 0.9800
C38D H38K 0.9800
C38D H38L 0.9800
C39C H39G 0.9800
C39C H39H 0.9800
C39C H39I 0.9800
C40C H40G 0.9800
C40C H40H 0.9800
C40C H40I 0.9800
C41C H41G 0.9800
C41C H41H 0.9800
C41C H41I 0.9800
C39D H39J 0.9800
C39D H39K 0.9800
C39D H39L 0.9800
C40D H40J 0.9800
C40D H40K 0.9800
C40D H40L 0.9800
C41D H41J 0.9800
C41D H41K 0.9800
C41D H41L 0.9800

loop_
_geom_torsion_atom_site_label_1
_geom_torsion_atom_site_label_2
_geom_torsion_atom_site_label_3
_geom_torsion_atom_site_label_4
_geom_torsion
C11 Sc1 S11 P11 -1.13(6)
N11 Sc1 S11 P11 91.92(5)
N21 Sc1 S11 P11 -92.59(5)
P31B Sc1 S11 P11 177.02(16)
S21 Sc1 S11 P11 -0.95(6)
P31A Sc1 S11 P11 -176.84(7)
P21 Sc1 S11 P11 -2.18(3)
C11 Sc1 S21 P21 -1.57(6)
N11 Sc1 S21 P21 -93.60(5)
N21 Sc1 S21 P21 91.34(5)
P31B Sc1 S21 P21 -179.67(17)
S11 Sc1 S21 P21 -1.75(6)
P31A Sc1 S21 P21 174.31(7)
P11 Sc1 S21 P21 -2.42(3)
Sc1 S11 P11 C11 1.52(8)
Sc1 S11 P11 C81 125.25(8)
Sc1 S11 P11 C21 -122.17(8)
N11 Sc1 P11 C11 94.29(11)
N21 Sc1 P11 C11 -87.66(11)
P31B Sc1 P11 C11 177.0(3)
S11 Sc1 P11 C11 -177.99(11)
S21 Sc1 P11 C11 1.51(10)
P31A Sc1 P11 C11 -171.70(17)
P21 Sc1 P11 C11 -0.26(10)
C11 Sc1 P11 C81 87.49(14)
N11 Sc1 P11 C81 -178.22(11)
N21 Sc1 P11 C81 -0.16(11)
P31B Sc1 P11 C81 -95.5(3)
S11 Sc1 P11 C81 -90.49(10)
S21 Sc1 P11 C81 89.00(10)
P31A Sc1 P11 C81 -84.21(17)
P21 Sc1 P11 C81 87.23(10)
C11 Sc1 P11 C21 -90.44(14)
N11 Sc1 P11 C21 3.85(10)
N21 Sc1 P11 C21 -178.09(10)
P31B Sc1 P11 C21 86.6(3)
S11 Sc1 P11 C21 91.58(9)
S21 Sc1 P11 C21 -88.92(9)
P31A Sc1 P11 C21 97.86(17)
P21 Sc1 P11 C21 -90.70(9)
C11 Sc1 P11 S11 177.99(11)
N11 Sc1 P11 S11 -87.72(6)
N21 Sc1 P11 S11 90.33(5)
P31B Sc1 P11 S11 -5.0(3)
S21 Sc1 P11 S11 179.50(3)
P31A Sc1 P11 S11 6.28(14)
P21 Sc1 P11 S11 177.72(3)
Sc1 S21 P21 C11 2.09(8)
Sc1 S21 P21 C141 126.11(8)
Sc1 S21 P21 C201 -121.52(8)
N11 Sc1 P21 C11 -88.18(12)
N21 Sc1 P21 C11 95.18(11)
P31B Sc1 P21 C11 -176.6(3)
S11 Sc1 P21 C11 1.87(11)
S21 Sc1 P21 C11 -177.21(11)
P31A Sc1 P21 C11 173.66(15)
P11 Sc1 P21 C11 0.26(10)
C11 Sc1 P21 C141 87.82(14)
N11 Sc1 P21 C141 -0.37(11)
N21 Sc1 P21 C141 -177.00(11)
P31B Sc1 P21 C141 -88.8(3)
S11 Sc1 P21 C141 89.69(10)
S21 Sc1 P21 C141 -89.39(10)
P31A Sc1 P21 C141 -98.52(15)
P11 Sc1 P21 C141 88.08(10)
C11 Sc1 P21 C201 -90.68(14)
N11 Sc1 P21 C201 -178.87(10)
N21 Sc1 P21 C201 4.50(10)
P31B Sc1 P21 C201 92.7(3)
S11 Sc1 P21 C201 -88.82(9)
S21 Sc1 P21 C201 92.11(9)
P31A Sc1 P21 C201 82.98(14)
P11 Sc1 P21 C201 -90.42(9)
C11 Sc1 P21 S21 177.21(11)
N11 Sc1 P21 S21 89.02(5)
N21 Sc1 P21 S21 -87.61(5)
P31B Sc1 P21 S21 0.6(3)
S11 Sc1 P21 S21 179.08(3)
P31A Sc1 P21 S21 -9.13(11)
P11 Sc1 P21 S21 177.47(3)
N11 Sc1 P31A Si21 -26.35(14)
N21 Sc1 P31A Si21 153.20(14)
P31B Sc1 P31A Si21 -75.5(8)
S11 Sc1 P31A Si21 -115.57(12)
S21 Sc1 P31A Si21 66.53(13)
P11 Sc1 P31A Si21 -120.04(13)
P21 Sc1 P31A Si21 72.73(17)
N11 Sc1 P31A Si11 121.51(13)
N21 Sc1 P31A Si11 -58.95(13)
P31B Sc1 P31A Si11 72.3(8)
S11 Sc1 P31A Si11 32.29(14)
S21 Sc1 P31A Si11 -145.61(11)
P11 Sc1 P31A Si11 27.8(2)
P21 Sc1 P31A Si11 -139.42(8)
N11 Sc1 P31B Si11 140.5(5)
N21 Sc1 P31B Si11 -40.6(5)
S11 Sc1 P31B Si11 52.8(5)
S21 Sc1 P31B Si11 -128.3(4)
P31A Sc1 P31B Si11 -88.9(10)
P11 Sc1 P31B Si11 56.2(7)
P21 Sc1 P31B Si11 -128.7(3)
N11 Sc1 P31B Si21 -46.0(5)
N21 Sc1 P31B Si21 132.9(5)
S11 Sc1 P31B Si21 -133.7(5)
S21 Sc1 P31B Si21 45.2(5)
P31A Sc1 P31B Si21 84.6(10)
P11 Sc1 P31B Si21 -130.3(3)
P21 Sc1 P31B Si21 44.8(8)
Si21 P31B Si11 C37A -51.9(7)
Sc1 P31B Si11 C37A 122.4(6)
Si21 P31B Si11 C38A 68.3(7)
Sc1 P31B Si11 C38A -117.5(6)
Si21 P31B Si11 C37B -48.6(7)
Sc1 P31B Si11 C37B 125.7(6)
Si21 P31B Si11 C36B -167.8(5)
Sc1 P31B Si11 C36B 6.5(6)
Si21 P31B Si11 C38B 73.5(7)
Sc1 P31B Si11 C38B -112.2(6)
Si21 P31B Si11 C36A -179.9(5)
Sc1 P31B Si11 C36A -5.7(6)
Si21 P31B Si11 P31A -85.2(9)
Sc1 P31B Si11 P31A 89.1(10)
Si21 P31A Si11 C37A -71.1(5)
Sc1 P31A Si11 C37A 137.1(5)
Si21 P31A Si11 C38A 50.4(5)
Sc1 P31A Si11 C38A -101.4(5)
Si21 P31A Si11 C37B -66.8(5)
Sc1 P31A Si11 C37B 141.5(5)
Si21 P31A Si11 C36B 179.8(4)
Sc1 P31A Si11 C36B 28.0(4)
Si21 P31A Si11 C38B 55.1(6)
Sc1 P31A Si11 C38B -96.6(6)
Si21 P31A Si11 C36A 167.9(4)
Sc1 P31A Si11 C36A 16.2(4)
Si21 P31A Si11 P31B 78.6(8)
Sc1 P31A Si11 P31B -73.1(8)
Si11 P31B Si21 C40A -60.3(8)
Sc1 P31B Si21 C40A 125.5(4)
Si11 P31B Si21 C41B 37.0(8)
Sc1 P31B Si21 C41B -137.1(4)
Si11 P31B Si21 C39B 162.7(5)
Sc1 P31B Si21 C39B -11.4(5)
Si11 P31B Si21 C39A -177.7(6)
Sc1 P31B Si21 C39A 8.2(5)
Si11 P31B Si21 C40B -81.9(7)
Sc1 P31B Si21 C40B 104.0(4)
Si11 P31B Si21 C41A 61.1(8)
Sc1 P31B Si21 C41A -113.0(4)
Si11 P31B Si21 P31A 87.6(9)
Sc1 P31B Si21 P31A -86.6(10)
Si11 P31A Si21 C40A -41.4(5)
Sc1 P31A Si21 C40A 109.3(5)
Si11 P31A Si21 C41B 56.9(4)
Sc1 P31A Si21 C41B -152.3(4)
Si11 P31A Si21 C39B 175.3(3)
Sc1 P31A Si21 C39B -33.9(3)
Si11 P31A Si21 C39A -165.5(4)
Sc1 P31A Si21 C39A -14.8(4)
Si11 P31A Si21 C40B -64.8(4)
Sc1 P31A Si21 C40B 85.9(4)
Si11 P31A Si21 C41A 79.4(4)
Sc1 P31A Si21 C41A -129.8(4)
Si11 P31A Si21 P31B -76.3(8)
Sc1 P31A Si21 P31B 74.5(8)
C11 Sc1 N11 C301 126.4(2)
P31B Sc1 N11 C301 -51.2(3)
S11 Sc1 N11 C301 51.41(19)
S21 Sc1 N11 C301 -158.75(19)
P31A Sc1 N11 C301 -58.3(2)
P11 Sc1 N11 C301 93.45(19)
P21 Sc1 N11 C301 159.24(19)
C11 Sc1 N11 C261 -43.35(19)
P31B Sc1 N11 C261 139.1(3)
S11 Sc1 N11 C261 -118.31(18)
S21 Sc1 N11 C261 31.54(18)
P31A Sc1 N11 C261 132.02(19)
P11 Sc1 N11 C261 -76.26(18)
P21 Sc1 N11 C261 -10.47(19)
C11 Sc1 N21 C311 -45.42(19)
P31B Sc1 N21 C311 132.2(3)
S11 Sc1 N21 C311 29.72(19)
S21 Sc1 N21 C311 -120.11(18)
P31A Sc1 N21 C311 139.2(2)
P11 Sc1 N21 C311 -12.44(19)
P21 Sc1 N21 C311 -78.15(18)
C11 Sc1 N21 C351 123.85(19)
P31B Sc1 N21 C351 -58.6(3)
S11 Sc1 N21 C351 -161.00(18)
S21 Sc1 N21 C351 49.17(18)
P31A Sc1 N21 C351 -51.55(19)
P11 Sc1 N21 C351 156.83(18)
P21 Sc1 N21 C351 91.12(18)
C81 P11 C11 P21 56.6(4)
C21 P11 C11 P21 -63.0(4)
S11 P11 C11 P21 177.0(4)
Sc1 P11 C11 P21 178.8(5)
C81 P11 C11 Sc1 -122.16(10)
C21 P11 C11 Sc1 118.17(11)
S11 P11 C11 Sc1 -1.81(10)
C141 P21 C11 P11 58.8(4)
C201 P21 C11 P11 -61.3(4)
S21 P21 C11 P11 178.7(4)
Sc1 P21 C11 P11 -178.8(5)
C141 P21 C11 Sc1 -122.39(10)
C201 P21 C11 Sc1 117.55(11)
S21 P21 C11 Sc1 -2.50(10)
N11 Sc1 C11 P11 -86.59(10)
N21 Sc1 C11 P11 94.26(10)
S11 Sc1 C11 P11 1.40(8)
S21 Sc1 C11 P11 -178.51(10)
P21 Sc1 C11 P11 179.56(17)
N11 Sc1 C11 P21 93.86(10)
N21 Sc1 C11 P21 -85.29(10)
S11 Sc1 C11 P21 -178.16(10)
S21 Sc1 C11 P21 1.94(8)
P11 Sc1 C11 P21 -179.56(17)
C11 P11 C21 C31 96.6(2)
C81 P11 C21 C31 -28.9(2)
S11 P11 C21 C31 -144.95(17)
Sc1 P11 C21 C31 149.49(15)
C11 P11 C21 C71 -76.5(2)
C81 P11 C21 C71 158.06(19)
S11 P11 C21 C71 42.0(2)
Sc1 P11 C21 C71 -23.6(2)
C71 C21 C31 C41 -0.3(3)
P11 C21 C31 C41 -173.46(18)
C21 C31 C41 C51 -0.8(4)
C31 C41 C51 C61 1.4(4)
C41 C51 C61 C71 -1.1(4)
C51 C61 C71 C21 0.0(4)
C31 C21 C71 C61 0.7(4)
P11 C21 C71 C61 173.9(2)
C11 P11 C81 C131 -6.3(2)
C21 P11 C81 C131 119.3(2)
S11 P11 C81 C131 -124.90(19)
Sc1 P11 C81 C131 -59.0(2)
C11 P11 C81 C91 173.7(2)
C21 P11 C81 C91 -60.8(2)
S11 P11 C81 C91 55.1(2)
Sc1 P11 C81 C91 120.94(19)
C131 C81 C91 C101 -1.1(4)
P11 C81 C91 C101 178.9(2)
C81 C91 C101 C111 0.7(4)
C91 C101 C111 C121 0.4(5)
C101 C111 C121 C131 -1.1(4)
C91 C81 C131 C121 0.4(4)
P11 C81 C131 C121 -179.7(2)
C111 C121 C131 C81 0.7(4)
C11 P21 C141 C191 -20.0(2)
C201 P21 C141 C191 105.9(2)
S21 P21 C141 C191 -138.19(18)
Sc1 P21 C141 C191 -72.9(2)
C11 P21 C141 C151 160.45(18)
C201 P21 C141 C151 -73.6(2)
S21 P21 C141 C151 42.3(2)
Sc1 P21 C141 C151 107.60(18)
C191 C141 C151 C161 0.0(3)
P21 C141 C151 C161 179.55(18)
C141 C151 C161 C171 0.3(4)
C151 C161 C171 C181 -0.4(4)
C161 C171 C181 C191 0.2(4)
C171 C181 C191 C141 0.1(4)
C151 C141 C191 C181 -0.2(4)
P21 C141 C191 C181 -179.7(2)
C11 P21 C201 C211 -84.1(2)
C141 P21 C201 C211 149.69(19)
S21 P21 C201 C211 34.0(2)
Sc1 P21 C201 C211 -31.5(2)
C11 P21 C201 C251 88.4(2)
C141 P21 C201 C251 -37.8(2)
S21 P21 C201 C251 -153.44(16)
Sc1 P21 C201 C251 141.03(16)
C251 C201 C211 C221 0.6(4)
P21 C201 C211 C221 173.3(2)
C201 C211 C221 C231 -1.2(4)
C211 C221 C231 C241 0.6(5)
C221 C231 C241 C251 0.5(4)
C231 C241 C251 C201 -1.1(4)
C211 C201 C251 C241 0.5(3)
P21 C201 C251 C241 -172.12(19)
C301 N11 C261 C271 -0.9(4)
Sc1 N11 C261 C271 169.1(2)
N11 C261 C271 C281 -0.3(4)
C261 C271 C281 C291 1.3(4)
C271 C281 C291 C301 -1.0(5)
C261 N11 C301 C291 1.3(4)
Sc1 N11 C301 C291 -169.0(2)
C281 C291 C301 N11 -0.3(5)
C351 N21 C311 C321 -1.0(4)
Sc1 N21 C311 C321 168.6(2)
N21 C311 C321 C331 -0.1(4)
C311 C321 C331 C341 0.8(4)
C321 C331 C341 C351 -0.3(4)
C311 N21 C351 C341 1.5(4)
Sc1 N21 C351 C341 -168.4(2)
C331 C341 C351 N21 -0.8(4)
C12 Sc2 S12 P12 -2.38(6)
N12 Sc2 S12 P12 96.12(5)
N22 Sc2 S12 P12 -91.97(5)
S22 Sc2 S12 P12 6.70(6)
P32D Sc2 S12 P12 -177.36(12)
P32C Sc2 S12 P12 -174.44(7)
P22 Sc2 S12 P12 -1.45(3)
C12 Sc2 S22 P22 -2.34(6)
N12 Sc2 S22 P22 -99.50(5)
N22 Sc2 S22 P22 87.23(5)
S12 Sc2 S22 P22 -11.42(6)
P32D Sc2 S22 P22 172.56(12)
P32C Sc2 S22 P22 169.67(7)
P12 Sc2 S22 P22 -6.64(3)
Sc2 S12 P12 C12 3.25(8)
Sc2 S12 P12 C82 130.72(7)
Sc2 S12 P12 C22 -120.87(8)
N12 Sc2 P12 C12 100.70(11)
N22 Sc2 P12 C12 -85.79(11)
S22 Sc2 P12 C12 7.58(10)
S12 Sc2 P12 C12 -175.80(10)
P32D Sc2 P12 C12 -170.9(2)
P32C Sc2 P12 C12 -164.72(17)
P22 Sc2 P12 C12 2.70(10)
C12 Sc2 P12 C82 90.34(14)
N12 Sc2 P12 C82 -168.96(11)
N22 Sc2 P12 C82 4.55(11)
S22 Sc2 P12 C82 97.92(10)
S12 Sc2 P12 C82 -85.47(10)
P32D Sc2 P12 C82 -80.6(3)
P32C Sc2 P12 C82 -74.38(18)
P22 Sc2 P12 C82 93.04(10)
C12 Sc2 P12 C22 -93.12(14)
N12 Sc2 P12 C22 7.58(10)
N22 Sc2 P12 C22 -178.91(10)
S22 Sc2 P12 C22 -85.54(9)
S12 Sc2 P12 C22 91.07(10)
P32D Sc2 P12 C22 96.0(2)
P32C Sc2 P12 C22 102.16(17)
P22 Sc2 P12 C22 -90.42(9)
C12 Sc2 P12 S12 175.80(10)
N12 Sc2 P12 S12 -83.49(5)
N22 Sc2 P12 S12 90.02(5)
S22 Sc2 P12 S12 -176.61(3)
P32D Sc2 P12 S12 4.9(2)
P32C Sc2 P12 S12 11.09(14)
P22 Sc2 P12 S12 178.51(3)
Sc2 S22 P22 C12 3.20(8)
Sc2 S22 P22 C142 131.24(8)
Sc2 S22 P22 C202 -120.50(8)
N12 Sc2 P22 C12 -91.32(11)
N22 Sc2 P22 C12 90.58(11)
S22 Sc2 P22 C12 -175.86(10)
S12 Sc2 P22 C12 -1.63(10)
P32D Sc2 P22 C12 171.7(2)
P32C Sc2 P22 C12 167.92(15)
P12 Sc2 P22 C12 -2.70(10)
C12 Sc2 P22 C142 89.18(15)
N12 Sc2 P22 C142 -2.14(12)
N22 Sc2 P22 C142 179.77(12)
S22 Sc2 P22 C142 -86.68(11)
S12 Sc2 P22 C142 87.55(11)
P32D Sc2 P22 C142 -99.1(2)
P32C Sc2 P22 C142 -102.90(15)
P12 Sc2 P22 C142 86.48(11)
C12 Sc2 P22 C202 -95.57(13)
N12 Sc2 P22 C202 173.11(10)
N22 Sc2 P22 C202 -4.98(10)
S22 Sc2 P22 C202 88.57(9)
S12 Sc2 P22 C202 -97.20(9)
P32D Sc2 P22 C202 76.1(2)
P32C Sc2 P22 C202 72.35(14)
P12 Sc2 P22 C202 -98.27(9)
C12 Sc2 P22 S22 175.86(10)
N12 Sc2 P22 S22 84.54(5)
N22 Sc2 P22 S22 -93.55(5)
S12 Sc2 P22 S22 174.23(3)
P32D Sc2 P22 S22 -12.46(19)
P32C Sc2 P22 S22 -16.22(11)
P12 Sc2 P22 S22 173.16(3)
N12 Sc2 P32C Si22 -32.17(13)
N22 Sc2 P32C Si22 151.27(14)
S22 Sc2 P32C Si22 60.25(13)
S12 Sc2 P32C Si22 -119.19(11)
P32D Sc2 P32C Si22 -76(2)
P22 Sc2 P32C Si22 71.28(17)
P12 Sc2 P32C Si22 -127.12(12)
N12 Sc2 P32C Si12 106.81(12)
N22 Sc2 P32C Si12 -69.75(12)
S22 Sc2 P32C Si12 -160.77(11)
S12 Sc2 P32C Si12 19.78(14)
P32D Sc2 P32C Si12 63(2)
P22 Sc2 P32C Si12 -149.75(6)
P12 Sc2 P32C Si12 11.9(2)
N12 Sc2 P32D Si12 113.8(3)
N22 Sc2 P32D Si12 -63.1(3)
S22 Sc2 P32D Si12 -154.3(2)
S12 Sc2 P32D Si12 27.6(3)
P32C Sc2 P32D Si12 -110(2)
P22 Sc2 P32D Si12 -145.77(14)
P12 Sc2 P32D Si12 24.2(4)
N12 Sc2 P32D Si22 -40.8(3)
N22 Sc2 P32D Si22 142.2(3)
S22 Sc2 P32D Si22 51.0(3)
S12 Sc2 P32D Si22 -127.0(3)
P32C Sc2 P32D Si22 95(2)
P22 Sc2 P32D Si22 59.6(4)
P12 Sc2 P32D Si22 -130.47(18)
Si22 P32D Si12 C37C -45.3(6)
Sc2 P32D Si12 C37C 156.7(5)
Si22 P32D Si12 C36C -168.1(4)
Sc2 P32D Si12 C36C 33.9(4)
Si22 P32D Si12 C38D 83.5(6)
Sc2 P32D Si12 C38D -74.5(6)
Si22 P32D Si12 C38C 78.6(5)
Sc2 P32D Si12 C38C -79.4(5)
Si22 P32D Si12 C36D -155.9(5)
Sc2 P32D Si12 C36D 46.1(4)
Si22 P32D Si12 C37D -37.5(6)
Sc2 P32D Si12 C37D 164.5(5)
Si22 P32D Si12 P32C -95(2)
Sc2 P32D Si12 P32C 107(2)
Si22 P32C Si12 C37C -54.0(5)
Sc2 P32C Si12 C37C 161.3(5)
Si22 P32C Si12 C36C -173.4(4)
Sc2 P32C Si12 C36C 41.9(4)
Si22 P32C Si12 C38D 76.5(6)
Sc2 P32C Si12 C38D -68.1(6)
Si22 P32C Si12 C38C 71.6(5)
Sc2 P32C Si12 C38C -73.1(5)
Si22 P32C Si12 C36D -161.3(4)
Sc2 P32C Si12 C36D 54.0(4)
Si22 P32C Si12 C37D -45.8(5)
Sc2 P32C Si12 C37D 169.5(5)
Si22 P32C Si12 P32D 78(2)
Sc2 P32C Si12 P32D -67(2)
Si12 P32D Si22 C39C -139.7(5)
Sc2 P32D Si22 C39C 16.4(4)
Si12 P32D Si22 C41D 87.1(5)
Sc2 P32D Si22 C41D -116.9(4)
Si12 P32D Si22 C40D -38.9(6)
Sc2 P32D Si22 C40D 117.2(4)
Si12 P32D Si22 C40C -16.7(5)
Sc2 P32D Si22 C40C 139.4(3)
Si12 P32D Si22 C41C 100.5(5)
Sc2 P32D Si22 C41C -103.4(4)
Si12 P32D Si22 C39D -156.5(4)
Sc2 P32D Si22 C39D -0.5(4)
Si12 P32D Si22 P32C 104(2)
Sc2 P32D Si22 P32C -99(2)
Si12 P32C Si22 C39C -134.7(4)
Sc2 P32C Si22 C39C 6.2(4)
Si12 P32C Si22 C41D 94.4(4)
Sc2 P32C Si22 C41D -124.6(4)
Si12 P32C Si22 C40D -30.4(4)
Sc2 P32C Si22 C40D 110.5(4)
Si12 P32C Si22 C40C -7.9(4)
Sc2 P32C Si22 C40C 133.1(3)
Si12 P32C Si22 C41C 107.5(4)
Sc2 P32C Si22 C41C -111.6(4)
Si12 P32C Si22 C39D -151.4(3)
Sc2 P32C Si22 C39D -10.5(3)
Si12 P32C Si22 P32D -69(2)
Sc2 P32C Si22 P32D 72(2)
C12 Sc2 N12 C262 -54.5(2)
S22 Sc2 N12 C262 21.57(19)
S12 Sc2 N12 C262 -129.76(19)
P32D Sc2 N12 C262 123.5(2)
P32C Sc2 N12 C262 120.70(19)
P22 Sc2 N12 C262 -20.77(19)
P12 Sc2 N12 C262 -87.52(19)
C12 Sc2 N12 C302 122.90(18)
S22 Sc2 N12 C302 -161.07(17)
S12 Sc2 N12 C302 47.59(17)
P32D Sc2 N12 C302 -59.1(2)
P32C Sc2 N12 C302 -61.95(18)
P22 Sc2 N12 C302 156.59(17)
P12 Sc2 N12 C302 89.83(17)
C12 Sc2 N22 C352 119.62(17)
S22 Sc2 N22 C352 43.78(16)
S12 Sc2 N22 C352 -164.54(16)
P32D Sc2 N22 C352 -58.1(2)
P32C Sc2 N22 C352 -55.11(17)
P22 Sc2 N22 C352 86.25(16)
P12 Sc2 N22 C352 152.92(16)
C12 Sc2 N22 C312 -54.38(18)
S22 Sc2 N22 C312 -130.23(17)
S12 Sc2 N22 C312 21.46(17)
P32D Sc2 N22 C312 127.9(2)
P32C Sc2 N22 C312 130.89(18)
P22 Sc2 N22 C312 -87.75(17)
P12 Sc2 N22 C312 -21.08(17)
C142 P22 C12 P12 39.0(5)
C202 P22 C12 P12 -81.0(5)
S22 P22 C12 P12 161.8(4)
Sc2 P22 C12 P12 165.5(5)
C142 P22 C12 Sc2 -126.52(10)
C202 P22 C12 Sc2 113.51(10)
S22 P22 C12 Sc2 -3.70(9)
C82 P12 C12 P22 69.4(5)
C22 P12 C12 P22 -49.5(5)
S12 P12 C12 P22 -169.3(4)
Sc2 P12 C12 P22 -165.5(5)
C82 P12 C12 Sc2 -125.07(10)
C22 P12 C12 Sc2 116.04(11)
S12 P12 C12 Sc2 -3.76(9)
N12 Sc2 C12 P22 93.39(10)
N22 Sc2 C12 P22 -89.39(9)
S22 Sc2 C12 P22 2.88(7)
S12 Sc2 C12 P22 178.41(10)
P12 Sc2 C12 P22 175.49(16)
N12 Sc2 C12 P12 -82.10(10)
N22 Sc2 C12 P12 95.13(9)
S22 Sc2 C12 P12 -172.60(10)
S12 Sc2 C12 P12 2.92(7)
P22 Sc2 C12 P12 -175.49(16)
C12 P12 C22 C72 -30.1(3)
C82 P12 C22 C72 -158.0(2)
S12 P12 C22 C72 89.1(2)
Sc2 P12 C22 C72 24.6(3)
C12 P12 C22 C32 154.6(2)
C82 P12 C22 C32 26.8(3)
S12 P12 C22 C32 -86.2(2)
Sc2 P12 C22 C32 -150.7(2)
C72 C22 C32 C42 3.4(5)
P12 C22 C32 C42 178.7(3)
C22 C32 C42 C52 -0.5(6)
C32 C42 C52 C62 -3.8(7)
C42 C52 C62 C72 5.2(7)
C32 C22 C72 C62 -2.0(5)
P12 C22 C72 C62 -177.4(3)
C52 C62 C72 C22 -2.3(6)
C12 P12 C82 C132 132.46(19)
C22 P12 C82 C132 -101.56(19)
S12 P12 C82 C132 11.6(2)
Sc2 P12 C82 C132 75.6(2)
C12 P12 C82 C92 -55.0(2)
C22 P12 C82 C92 70.98(19)
S12 P12 C82 C92 -175.82(16)
Sc2 P12 C82 C92 -111.89(17)
C132 C82 C92 C102 2.7(3)
P12 C82 C92 C102 -170.05(18)
C82 C92 C102 C112 -1.2(4)
C92 C102 C112 C122 -1.4(4)
C102 C112 C122 C132 2.5(4)
C92 C82 C132 C122 -1.6(3)
P12 C82 C132 C122 170.92(18)
C112 C122 C132 C82 -1.0(4)
C12 P22 C142 C192 138.09(19)
C202 P22 C142 C192 -94.7(2)
S22 P22 C142 C192 16.4(2)
Sc2 P22 C142 C192 81.3(2)
C12 P22 C142 C152 -47.4(2)
C202 P22 C142 C152 79.84(19)
S22 P22 C142 C152 -169.06(16)
Sc2 P22 C142 C152 -104.18(18)
C192 C142 C152 C162 0.4(3)
P22 C142 C152 C162 -174.21(19)
C142 C152 C162 C172 -0.1(4)
C152 C162 C172 C182 -0.2(4)
C162 C172 C182 C192 0.0(4)
C152 C142 C192 C182 -0.6(3)
P22 C142 C192 C182 173.86(19)
C172 C182 C192 C142 0.4(4)
C12 P22 C202 C212 -18.2(2)
C142 P22 C202 C212 -146.69(19)
S22 P22 C202 C212 99.64(18)
Sc2 P22 C202 C212 36.8(2)
C12 P22 C202 C252 167.96(19)
C142 P22 C202 C252 39.5(2)
S22 P22 C202 C252 -74.2(2)
Sc2 P22 C202 C252 -137.06(17)
C252 C202 C212 C222 1.6(4)
P22 C202 C212 C222 -172.30(19)
C202 C212 C222 C232 -1.6(4)
C212 C222 C232 C242 0.2(4)
C222 C232 C242 C252 1.1(4)
C232 C242 C252 C202 -1.0(4)
C212 C202 C252 C242 -0.4(4)
P22 C202 C252 C242 173.5(2)
C302 N12 C262 C272 -0.4(4)
Sc2 N12 C262 C272 177.0(2)
N12 C262 C272 C282 -0.6(4)
C262 C272 C282 C292 0.9(4)
C272 C282 C292 C302 -0.3(4)
C262 N12 C302 C292 1.0(4)
Sc2 N12 C302 C292 -176.5(2)
C282 C292 C302 N12 -0.7(4)
C352 N22 C312 C322 -0.1(3)
Sc2 N22 C312 C322 174.09(18)
N22 C312 C322 C332 -0.4(4)
C312 C322 C332 C342 0.4(4)
C322 C332 C342 C352 0.0(4)
C312 N22 C352 C342 0.5(3)
Sc2 N22 C352 C342 -173.90(18)
C332 C342 C352 N22 -0.4(4)
